data_7025630
loop_
_publ_author_name
'Chen, Hongxia'
'Liu, Peng'
'Yao, Haisheng'
'Zhang, Yong'
'Yao, Yingming'
'Shen, Qi'

_publ_section_title
;
 Controlled synthesis of mononuclear or binuclear aryloxo ytterbium
 complexes supported by beta-diketiminate ligand and their activity for
 polymerization of epsilon-caprolactone and L-lactide.
;
_journal_issue 29
_journal_name_full 'Dalton transactions (Cambridge, England : 2003)'
_journal_page_first 6877
_journal_page_last 6885
_journal_paper_doi 10.1039/c002385j
_journal_volume 39
_journal_year 2010
_chemical_formula_moiety 'C70 H99 Cl3 N4 O2 Yb2, 2(0.5(C7 H8))'
_chemical_formula_sum 'C77 H107 Cl3 N4 O2 Yb2'
_chemical_formula_weight 1573.10
_chemical_name_systematic
;
?
;
_space_group_IT_number 14
_symmetry_cell_setting monoclinic
_symmetry_Int_Tables_number 14
_symmetry_space_group_name_Hall '-P 2yn'
_symmetry_space_group_name_H-M 'P 1 21/n 1'
_atom_sites_solution_hydrogens geom
_atom_sites_solution_primary direct
_atom_sites_solution_secondary difmap
_audit_creation_method SHELXL-97
_cell_angle_alpha 90.00
_cell_angle_beta 96.893(2)
_cell_angle_gamma 90.00
_cell_formula_units_Z 4
_cell_length_a 15.1708(11)
_cell_length_b 21.7153(17)
_cell_length_c 22.5149(18)
_cell_measurement_reflns_used 26580
_cell_measurement_temperature 153(2)
_cell_measurement_theta_max 25.3
_cell_measurement_theta_min 3.0
_cell_volume 7363.7(10)
_computing_cell_refinement CrystalClear
_computing_data_collection CrystalClear
_computing_data_reduction CrystalStructure
_computing_structure_refinement 'SHELXL-97 (Sheldrick, 1997)'
_computing_structure_solution 'SHELXS-97 (Sheldrick, 1990)'
_diffrn_ambient_temperature 153(2)
_diffrn_detector_area_resol_mean 7.31
_diffrn_measured_fraction_theta_full 0.997
_diffrn_measured_fraction_theta_max 0.997
_diffrn_measurement_device_type 'Rigaku Mercury'
_diffrn_measurement_method \w
_diffrn_radiation_monochromator graphite
_diffrn_radiation_source 'fine-focus sealed tube'
_diffrn_radiation_type MoK\a
_diffrn_radiation_wavelength 0.71070
_diffrn_reflns_av_R_equivalents 0.0410
_diffrn_reflns_av_sigmaI/netI 0.0340
_diffrn_reflns_limit_h_max 18
_diffrn_reflns_limit_h_min -16
_diffrn_reflns_limit_k_max 26
_diffrn_reflns_limit_k_min -23
_diffrn_reflns_limit_l_max 27
_diffrn_reflns_limit_l_min -27
_diffrn_reflns_number 71308
_diffrn_reflns_theta_full 25.35
_diffrn_reflns_theta_max 25.35
_diffrn_reflns_theta_min 3.04
_exptl_absorpt_coefficient_mu 2.680
_exptl_absorpt_correction_T_max 0.526
_exptl_absorpt_correction_T_min 0.310
_exptl_absorpt_correction_type multi-scan
_exptl_absorpt_process_details 'Jacobson, R. (1998) Private communication'
_exptl_crystal_colour red
_exptl_crystal_density_diffrn 1.419
_exptl_crystal_density_method 'not measured'
_exptl_crystal_description block
_exptl_crystal_F_000 3216
_exptl_crystal_size_max 0.55
_exptl_crystal_size_mid 0.50
_exptl_crystal_size_min 0.24
_refine_diff_density_max 1.135
_refine_diff_density_min -0.702
_refine_diff_density_rms 0.092
_refine_ls_extinction_method none
_refine_ls_goodness_of_fit_ref 1.119
_refine_ls_hydrogen_treatment constr
_refine_ls_matrix_type full
_refine_ls_number_parameters 809
_refine_ls_number_reflns 13443
_refine_ls_number_restraints 18
_refine_ls_restrained_S_all 1.126
_refine_ls_R_factor_all 0.0387
_refine_ls_R_factor_gt 0.0332
_refine_ls_shift/su_max 0.003
_refine_ls_shift/su_mean 0.000
_refine_ls_structure_factor_coef Fsqd
_refine_ls_weighting_details 'calc w=1/[\s^2^(Fo^2^)+(0.0203P)^2^+14.4517P] where P=(Fo^2^+2Fc^2^)/3'
_refine_ls_weighting_scheme calc
_refine_ls_wR_factor_gt 0.0663
_refine_ls_wR_factor_ref 0.0683
_reflns_number_gt 12327
_reflns_number_total 13443
_reflns_threshold_expression >2sigma(I)
_cod_data_source_file c002385j.txt
_cod_data_source_block complex5
_cod_original_sg_symbol_H-M 'P 21/n'
_cod_database_code 7025630

loop_
_symmetry_equiv_pos_as_xyz
'x, y, z'
'-x+1/2, y+1/2, -z+1/2'
'-x, -y, -z'
'x-1/2, -y-1/2, z-1/2'

loop_
_atom_site_label
_atom_site_type_symbol
_atom_site_fract_x
_atom_site_fract_y
_atom_site_fract_z
_atom_site_U_iso_or_equiv
_atom_site_adp_type
_atom_site_occupancy
_atom_site_symmetry_multiplicity
_atom_site_calc_flag
_atom_site_refinement_flags
Yb1 Yb 0.618431(10) 0.314809(7) 0.792645(7) 0.01660(5) Uani 1 1 d .
Yb2 Yb 0.436060(10) 0.244007(7) 0.865255(7) 0.01681(5) Uani 1 1 d .
Cl1 Cl 0.47118(6) 0.35912(4) 0.84105(4) 0.0222(2) Uani 1 1 d .
Cl2 Cl 0.48307(6) 0.23273(5) 0.75808(4) 0.0252(2) Uani 1 1 d .
Cl3 Cl 0.60887(6) 0.24597(4) 0.89346(4) 0.0243(2) Uani 1 1 d .
O1 O 0.71856(17) 0.26265(12) 0.76818(12) 0.0238(6) Uani 1 1 d .
O2 O 0.43401(18) 0.27865(13) 0.96173(11) 0.0258(6) Uani 1 1 d .
N1 N 0.6013(2) 0.37666(14) 0.70961(13) 0.0200(7) Uani 1 1 d .
N2 N 0.7023(2) 0.39720(14) 0.83097(14) 0.0196(7) Uani 1 1 d .
N3 N 0.4175(2) 0.14447(14) 0.89435(15) 0.0242(8) Uani 1 1 d .
N4 N 0.2837(2) 0.23940(14) 0.84791(14) 0.0187(7) Uani 1 1 d .
C1 C 0.6493(3) 0.4485(2) 0.63463(19) 0.0376(11) Uani 1 1 d .
H1A H 0.6861 0.4247 0.6100 0.056 Uiso 1 1 calc R
H1B H 0.6698 0.4914 0.6370 0.056 Uiso 1 1 calc R
H1C H 0.5873 0.4472 0.6165 0.056 Uiso 1 1 calc R
C2 C 0.6565(3) 0.42125(18) 0.69684(17) 0.0234(9) Uani 1 1 d .
C3 C 0.7242(3) 0.44584(18) 0.73768(17) 0.0236(9) Uani 1 1 d .
H3 H 0.7632 0.4731 0.7206 0.028 Uiso 1 1 calc R
C4 C 0.7441(3) 0.43718(18) 0.79888(18) 0.0247(9) Uani 1 1 d .
C5 C 0.8208(3) 0.4753(2) 0.8282(2) 0.0467(13) Uani 1 1 d .
H5A H 0.8223 0.4731 0.8718 0.070 Uiso 1 1 calc R
H5B H 0.8132 0.5183 0.8152 0.070 Uiso 1 1 calc R
H5C H 0.8767 0.4593 0.8165 0.070 Uiso 1 1 calc R
C6 C 0.5310(2) 0.35912(18) 0.66368(16) 0.0209(8) Uani 1 1 d .
C7 C 0.5449(3) 0.3126(2) 0.62272(18) 0.0281(9) Uani 1 1 d .
C8 C 0.4737(3) 0.2957(2) 0.58092(19) 0.0357(11) Uani 1 1 d .
H8 H 0.4820 0.2639 0.5531 0.043 Uiso 1 1 calc R
C9 C 0.3923(3) 0.3233(2) 0.5788(2) 0.0389(11) Uani 1 1 d .
H9 H 0.3448 0.3107 0.5500 0.047 Uiso 1 1 calc R
C10 C 0.3799(3) 0.3696(2) 0.61885(19) 0.0326(10) Uani 1 1 d .
H10 H 0.3235 0.3890 0.6169 0.039 Uiso 1 1 calc R
C11 C 0.4477(3) 0.38857(18) 0.66200(17) 0.0234(9) Uani 1 1 d .
C12 C 0.6340(3) 0.2814(2) 0.6213(2) 0.0398(12) Uani 1 1 d .
H12 H 0.6761 0.2984 0.6549 0.048 Uiso 1 1 calc R
C13 C 0.6287(4) 0.2121(3) 0.6297(2) 0.0541(15) Uani 1 1 d .
H13A H 0.6023 0.2032 0.6664 0.081 Uiso 1 1 calc R
H13B H 0.6885 0.1944 0.6327 0.081 Uiso 1 1 calc R
H13C H 0.5918 0.1939 0.5954 0.081 Uiso 1 1 calc R
C14 C 0.6719(4) 0.2955(3) 0.5622(3) 0.0679(18) Uani 1 1 d .
H14A H 0.6339 0.2767 0.5288 0.102 Uiso 1 1 calc R
H14B H 0.7320 0.2786 0.5640 0.102 Uiso 1 1 calc R
H14C H 0.6738 0.3402 0.5564 0.102 Uiso 1 1 calc R
C15 C 0.4313(3) 0.43988(19) 0.70482(18) 0.0278(9) Uani 1 1 d .
H15 H 0.4781 0.4371 0.7400 0.033 Uiso 1 1 calc R
C16 C 0.3413(3) 0.4330(2) 0.7279(2) 0.0404(12) Uani 1 1 d .
H16A H 0.2939 0.4430 0.6959 0.061 Uiso 1 1 calc R
H16B H 0.3381 0.4610 0.7617 0.061 Uiso 1 1 calc R
H16C H 0.3340 0.3904 0.7411 0.061 Uiso 1 1 calc R
C17 C 0.4374(4) 0.5038(2) 0.6772(2) 0.0516(14) Uani 1 1 d .
H17A H 0.4972 0.5100 0.6660 0.077 Uiso 1 1 calc R
H17B H 0.4250 0.5352 0.7063 0.077 Uiso 1 1 calc R
H17C H 0.3939 0.5071 0.6415 0.077 Uiso 1 1 calc R
C18 C 0.7153(3) 0.39930(19) 0.89538(17) 0.0255(9) Uani 1 1 d .
C19 C 0.6632(3) 0.4406(2) 0.92474(18) 0.0305(10) Uani 1 1 d .
C20 C 0.6674(3) 0.4357(2) 0.9871(2) 0.0404(12) Uani 1 1 d .
H20 H 0.6329 0.4628 1.0081 0.048 Uiso 1 1 calc R
C21 C 0.7205(3) 0.3924(2) 1.0184(2) 0.0443(13) Uani 1 1 d .
H21 H 0.7201 0.3889 1.0604 0.053 Uiso 1 1 calc R
C22 C 0.7738(3) 0.3543(2) 0.9901(2) 0.0406(12) Uani 1 1 d .
H22 H 0.8113 0.3256 1.0127 0.049 Uiso 1 1 calc R
C23 C 0.7733(3) 0.3575(2) 0.92794(18) 0.0307(10) Uani 1 1 d .
C24 C 0.6087(3) 0.4909(2) 0.8919(2) 0.0399(12) Uani 1 1 d .
H24 H 0.5989 0.4794 0.8486 0.048 Uiso 1 1 calc R
C25 C 0.5177(3) 0.5009(2) 0.9131(3) 0.0513(14) Uani 1 1 d .
H25A H 0.4871 0.4613 0.9146 0.077 Uiso 1 1 calc R
H25B H 0.4823 0.5285 0.8853 0.077 Uiso 1 1 calc R
H25C H 0.5253 0.5194 0.9531 0.077 Uiso 1 1 calc R
C26 C 0.6581(4) 0.5526(3) 0.8972(3) 0.0586(16) Uani 1 1 d .
H26A H 0.6691 0.5647 0.9394 0.088 Uiso 1 1 calc R
H26B H 0.6220 0.5842 0.8747 0.088 Uiso 1 1 calc R
H26C H 0.7149 0.5485 0.8808 0.088 Uiso 1 1 calc R
C27 C 0.8384(3) 0.3183(2) 0.8978(2) 0.0343(11) Uani 1 1 d .
H27 H 0.8184 0.3189 0.8539 0.041 Uiso 1 1 calc R
C28 C 0.8443(3) 0.2508(2) 0.9174(3) 0.0479(13) Uani 1 1 d .
H28A H 0.8634 0.2485 0.9605 0.072 Uiso 1 1 calc R
H28B H 0.8874 0.2292 0.8958 0.072 Uiso 1 1 calc R
H28C H 0.7859 0.2314 0.9086 0.072 Uiso 1 1 calc R
C29 C 0.9317(4) 0.3463(3) 0.9073(3) 0.0648(17) Uani 1 1 d .
H29A H 0.9290 0.3895 0.8946 0.097 Uiso 1 1 calc R
H29B H 0.9708 0.3234 0.8836 0.097 Uiso 1 1 calc R
H29C H 0.9550 0.3439 0.9497 0.097 Uiso 1 1 calc R
C30 C 0.3444(3) 0.0569(2) 0.9417(2) 0.0462(13) Uani 1 1 d .
H30A H 0.3162 0.0277 0.9122 0.069 Uiso 1 1 calc R
H30B H 0.3113 0.0581 0.9765 0.069 Uiso 1 1 calc R
H30C H 0.4057 0.0440 0.9544 0.069 Uiso 1 1 calc R
C31 C 0.3446(3) 0.12078(18) 0.91385(19) 0.0270(9) Uani 1 1 d .
C32 C 0.2617(3) 0.15035(18) 0.90874(18) 0.0242(9) Uani 1 1 d .
H32 H 0.2202 0.1333 0.9326 0.029 Uiso 1 1 calc R
C33 C 0.2311(2) 0.20075(17) 0.87416(17) 0.0194(8) Uani 1 1 d .
C34 C 0.1306(2) 0.2080(2) 0.86587(19) 0.0280(10) Uani 1 1 d .
H34A H 0.1150 0.2486 0.8487 0.042 Uiso 1 1 calc R
H34B H 0.1081 0.2043 0.9047 0.042 Uiso 1 1 calc R
H34C H 0.1041 0.1759 0.8389 0.042 Uiso 1 1 calc R
C35 C 0.4903(3) 0.10070(18) 0.8920(2) 0.0290(10) Uani 1 1 d .
C36 C 0.4901(3) 0.06489(19) 0.8404(2) 0.0329(11) Uani 1 1 d .
C37 C 0.5544(3) 0.0189(2) 0.8400(3) 0.0449(13) Uani 1 1 d .
H37 H 0.5547 -0.0068 0.8059 0.054 Uiso 1 1 calc R
C38 C 0.6170(3) 0.0104(2) 0.8886(3) 0.0526(16) Uani 1 1 d .
H38 H 0.6585 -0.0223 0.8885 0.063 Uiso 1 1 calc R
C39 C 0.6204(3) 0.0489(2) 0.9374(3) 0.0468(14) Uani 1 1 d .
H39 H 0.6668 0.0441 0.9693 0.056 Uiso 1 1 calc R
C40 C 0.5569(3) 0.0948(2) 0.9408(2) 0.0349(11) Uani 1 1 d .
C41 C 0.4232(3) 0.0749(2) 0.7848(2) 0.0369(11) Uani 1 1 d .
H41 H 0.4044 0.1190 0.7855 0.044 Uiso 1 1 calc R
C42 C 0.3390(3) 0.0363(2) 0.7845(3) 0.0505(14) Uani 1 1 d .
H42A H 0.3552 -0.0070 0.7916 0.076 Uiso 1 1 calc R
H42B H 0.3029 0.0402 0.7455 0.076 Uiso 1 1 calc R
H42C H 0.3049 0.0508 0.8160 0.076 Uiso 1 1 calc R
C43 C 0.4621(4) 0.0652(3) 0.7263(3) 0.0572(15) Uani 1 1 d .
H43A H 0.5179 0.0882 0.7273 0.086 Uiso 1 1 calc R
H43B H 0.4200 0.0799 0.6929 0.086 Uiso 1 1 calc R
H43C H 0.4736 0.0212 0.7210 0.086 Uiso 1 1 calc R
C44 C 0.5623(3) 0.1362(2) 0.9956(2) 0.0411(12) Uani 1 1 d .
H44 H 0.5298 0.1751 0.9834 0.049 Uiso 1 1 calc R
C45 C 0.6582(3) 0.1536(3) 1.0184(3) 0.0628(18) Uani 1 1 d .
H45A H 0.6887 0.1179 1.0380 0.094 Uiso 1 1 calc R
H45B H 0.6583 0.1875 1.0472 0.094 Uiso 1 1 calc R
H45C H 0.6891 0.1666 0.9847 0.094 Uiso 1 1 calc R
C46 C 0.5183(4) 0.1080(3) 1.0474(2) 0.0540(14) Uani 1 1 d .
H46A H 0.4547 0.1024 1.0350 0.081 Uiso 1 1 calc R
H46B H 0.5268 0.1356 1.0821 0.081 Uiso 1 1 calc R
H46C H 0.5455 0.0680 1.0583 0.081 Uiso 1 1 calc R
C47 C 0.2369(2) 0.28322(18) 0.80626(17) 0.0208(8) Uani 1 1 d .
C48 C 0.2134(2) 0.34079(18) 0.82717(18) 0.0225(9) Uani 1 1 d .
C49 C 0.1571(3) 0.3775(2) 0.7883(2) 0.0322(10) Uani 1 1 d .
H49 H 0.1381 0.4162 0.8019 0.039 Uiso 1 1 calc R
C50 C 0.1287(3) 0.3588(2) 0.7307(2) 0.0347(11) Uani 1 1 d .
H50 H 0.0885 0.3836 0.7055 0.042 Uiso 1 1 calc R
C51 C 0.1588(3) 0.3039(2) 0.70988(19) 0.0300(10) Uani 1 1 d .
H51 H 0.1417 0.2927 0.6694 0.036 Uiso 1 1 calc R
C52 C 0.2136(2) 0.26448(18) 0.74655(17) 0.0220(9) Uani 1 1 d .
C53 C 0.2455(3) 0.36401(19) 0.88974(19) 0.0275(9) Uani 1 1 d .
H53 H 0.2997 0.3397 0.9045 0.033 Uiso 1 1 calc R
C54 C 0.2725(3) 0.4315(2) 0.8912(2) 0.0363(11) Uani 1 1 d .
H54A H 0.3151 0.4385 0.8625 0.054 Uiso 1 1 calc R
H54B H 0.2998 0.4422 0.9315 0.054 Uiso 1 1 calc R
H54C H 0.2198 0.4571 0.8806 0.054 Uiso 1 1 calc R
C55 C 0.1777(3) 0.3534(2) 0.9341(2) 0.0431(12) Uani 1 1 d .
H55A H 0.1233 0.3763 0.9209 0.065 Uiso 1 1 calc R
H55B H 0.2026 0.3676 0.9739 0.065 Uiso 1 1 calc R
H55C H 0.1641 0.3093 0.9357 0.065 Uiso 1 1 calc R
C56 C 0.2440(3) 0.20429(19) 0.72195(18) 0.0262(9) Uani 1 1 d .
H56 H 0.2924 0.1876 0.7516 0.031 Uiso 1 1 calc R
C57 C 0.2827(3) 0.2134(2) 0.66287(19) 0.0392(11) Uani 1 1 d .
H57A H 0.2352 0.2253 0.6316 0.059 Uiso 1 1 calc R
H57B H 0.3099 0.1749 0.6515 0.059 Uiso 1 1 calc R
H57C H 0.3278 0.2459 0.6677 0.059 Uiso 1 1 calc R
C58 C 0.1697(3) 0.1562(2) 0.7140(2) 0.0391(11) Uani 1 1 d .
H58A H 0.1509 0.1463 0.7530 0.059 Uiso 1 1 calc R
H58B H 0.1916 0.1188 0.6963 0.059 Uiso 1 1 calc R
H58C H 0.1192 0.1726 0.6875 0.059 Uiso 1 1 calc R
C59 C 0.7876(2) 0.22585(18) 0.75947(17) 0.0220(9) Uani 1 1 d .
C60 C 0.8632(3) 0.25164(19) 0.73867(18) 0.0248(9) Uani 1 1 d .
C61 C 0.9343(3) 0.2131(2) 0.7313(2) 0.0322(10) Uani 1 1 d .
H61 H 0.9865 0.2301 0.7185 0.039 Uiso 1 1 calc R
C62 C 0.9308(3) 0.1506(2) 0.7421(2) 0.0361(11) Uani 1 1 d .
H62 H 0.9796 0.1248 0.7361 0.043 Uiso 1 1 calc R
C63 C 0.8553(3) 0.1259(2) 0.7617(2) 0.0329(10) Uani 1 1 d .
H63 H 0.8527 0.0829 0.7692 0.039 Uiso 1 1 calc R
C64 C 0.7835(3) 0.16269(19) 0.77070(19) 0.0266(9) Uani 1 1 d .
C65 C 0.8683(3) 0.3193(2) 0.7249(2) 0.0336(10) Uani 1 1 d .
H65A H 0.8183 0.3308 0.6953 0.050 Uiso 1 1 calc R
H65B H 0.9242 0.3280 0.7087 0.050 Uiso 1 1 calc R
H65C H 0.8659 0.3431 0.7616 0.050 Uiso 1 1 calc R
C66 C 0.7023(3) 0.1350(2) 0.7927(2) 0.0389(11) Uani 1 1 d .
H66A H 0.7051 0.0900 0.7900 0.058 Uiso 1 1 calc R
H66B H 0.6490 0.1499 0.7679 0.058 Uiso 1 1 calc R
H66C H 0.6999 0.1471 0.8344 0.058 Uiso 1 1 calc R
C67 C 0.3761(3) 0.2557(2) 1.00434(19) 0.0359(11) Uani 1 1 d .
H67A H 0.3757 0.2101 1.0046 0.043 Uiso 1 1 calc R
H67B H 0.3146 0.2705 0.9935 0.043 Uiso 1 1 calc R
C68 C 0.4127(5) 0.2798(3) 1.0639(2) 0.078(2) Uani 1 1 d .
H68A H 0.4220 0.2458 1.0933 0.094 Uiso 1 1 calc R
H68B H 0.3715 0.3101 1.0784 0.094 Uiso 1 1 calc R
C69 C 0.4996(4) 0.3098(3) 1.0557(2) 0.0528(14) Uani 1 1 d .
H69A H 0.5102 0.3465 1.0817 0.063 Uiso 1 1 calc R
H69B H 0.5496 0.2807 1.0647 0.063 Uiso 1 1 calc R
C70 C 0.4887(3) 0.3278(2) 0.9911(2) 0.0387(11) Uani 1 1 d .
H70A H 0.4587 0.3682 0.9852 0.046 Uiso 1 1 calc R
H70B H 0.5470 0.3300 0.9756 0.046 Uiso 1 1 calc R
C71 C 0.5179(9) 0.5416(6) 0.5203(6) 0.069(4) Uiso 0.50 1 d PD
C72 C 0.4315(8) 0.5249(7) 0.5182(6) 0.060(3) Uiso 0.50 1 d PD
C73 C 0.3941(9) 0.4692(7) 0.4934(6) 0.076(4) Uiso 0.50 1 d PD
C74 C 0.4483(11) 0.4276(9) 0.4685(9) 0.103(5) Uiso 0.50 1 d PD
C75 C 0.5392(9) 0.4439(6) 0.4705(6) 0.065(3) Uiso 0.50 1 d PD
C76 C 0.5767(8) 0.5016(6) 0.4949(6) 0.050(3) Uiso 0.50 1 d PD
C77 C 0.5509(13) 0.6027(7) 0.5515(10) 0.130(8) Uiso 0.50 1 d PD
C78 C 0.0016(9) 0.4812(7) 1.0178(6) 0.087(4) Uiso 0.50 1 d PD
C79 C 0.0804(7) 0.5025(6) 0.9908(5) 0.043(3) Uiso 0.50 1 d PD
C80 C 0.0683(10) 0.5419(7) 0.9473(6) 0.083(4) Uiso 0.50 1 d PD
C81 C -0.0014(14) 0.5773(15) 0.9237(15) 0.182(15) Uiso 0.50 1 d PD
C82 C -0.0734(7) 0.5548(5) 0.9520(5) 0.052(3) Uiso 0.50 1 d PD
C83 C -0.0793(7) 0.5147(5) 0.9926(5) 0.047(3) Uiso 0.50 1 d PD
C84 C -0.0010(10) 0.4374(8) 1.0650(7) 0.075(5) Uiso 0.50 1 d PD

loop_
_atom_site_aniso_label
_atom_site_aniso_U_11
_atom_site_aniso_U_22
_atom_site_aniso_U_33
_atom_site_aniso_U_23
_atom_site_aniso_U_13
_atom_site_aniso_U_12
Yb1 0.01391(9) 0.01790(9) 0.01870(9) 0.00089(6) 0.00488(6) -0.00151(6)
Yb2 0.01413(9) 0.01860(9) 0.01812(9) 0.00216(6) 0.00359(6) -0.00243(6)
Cl1 0.0209(5) 0.0183(5) 0.0290(5) 0.0022(4) 0.0099(4) 0.0006(4)
Cl2 0.0227(5) 0.0309(5) 0.0229(5) -0.0069(4) 0.0071(4) -0.0094(4)
Cl3 0.0154(5) 0.0312(5) 0.0261(5) 0.0092(4) 0.0017(4) -0.0003(4)
O1 0.0175(15) 0.0240(15) 0.0310(16) 0.0015(12) 0.0080(12) 0.0025(11)
O2 0.0265(16) 0.0341(16) 0.0173(14) -0.0019(12) 0.0046(11) -0.0087(12)
N1 0.0185(17) 0.0244(18) 0.0175(17) 0.0008(13) 0.0041(13) 0.0009(14)
N2 0.0171(17) 0.0240(18) 0.0180(17) 0.0011(13) 0.0026(13) -0.0014(13)
N3 0.0140(17) 0.0180(17) 0.040(2) 0.0073(15) 0.0012(14) 0.0019(13)
N4 0.0179(17) 0.0184(17) 0.0203(17) -0.0002(13) 0.0045(13) -0.0037(13)
C1 0.032(3) 0.051(3) 0.030(3) 0.014(2) 0.0047(19) -0.010(2)
C2 0.020(2) 0.028(2) 0.024(2) 0.0051(17) 0.0072(16) 0.0033(17)
C3 0.022(2) 0.025(2) 0.025(2) 0.0023(17) 0.0063(17) -0.0064(17)
C4 0.022(2) 0.025(2) 0.028(2) -0.0010(17) 0.0078(17) -0.0059(17)
C5 0.047(3) 0.060(3) 0.034(3) -0.005(2) 0.009(2) -0.033(3)
C6 0.021(2) 0.029(2) 0.0142(19) 0.0053(16) 0.0046(15) -0.0028(16)
C7 0.028(2) 0.040(3) 0.018(2) -0.0008(18) 0.0060(17) -0.0016(19)
C8 0.041(3) 0.046(3) 0.020(2) -0.008(2) 0.0007(19) -0.002(2)
C9 0.029(3) 0.055(3) 0.030(3) -0.004(2) -0.0092(19) -0.005(2)
C10 0.024(2) 0.045(3) 0.028(2) 0.008(2) -0.0001(18) 0.001(2)
C11 0.023(2) 0.028(2) 0.019(2) 0.0062(17) 0.0052(16) 0.0000(17)
C12 0.032(3) 0.056(3) 0.031(3) -0.011(2) 0.004(2) 0.012(2)
C13 0.056(4) 0.062(4) 0.044(3) -0.017(3) 0.002(3) 0.019(3)
C14 0.059(4) 0.102(5) 0.049(4) -0.011(3) 0.032(3) 0.015(3)
C15 0.026(2) 0.030(2) 0.027(2) 0.0040(18) 0.0033(18) 0.0074(18)
C16 0.029(3) 0.057(3) 0.036(3) 0.003(2) 0.009(2) 0.016(2)
C17 0.074(4) 0.034(3) 0.049(3) -0.001(2) 0.016(3) 0.002(3)
C18 0.024(2) 0.032(2) 0.021(2) -0.0025(18) 0.0023(17) -0.0129(18)
C19 0.025(2) 0.042(3) 0.024(2) -0.0041(19) 0.0002(17) -0.0142(19)
C20 0.037(3) 0.054(3) 0.032(3) -0.018(2) 0.011(2) -0.017(2)
C21 0.055(3) 0.059(3) 0.018(2) -0.001(2) -0.001(2) -0.015(3)
C22 0.047(3) 0.047(3) 0.026(2) 0.004(2) -0.004(2) -0.005(2)
C23 0.033(3) 0.033(2) 0.025(2) 0.0025(19) -0.0036(18) -0.0106(19)
C24 0.034(3) 0.059(3) 0.027(2) -0.011(2) 0.005(2) 0.005(2)
C25 0.036(3) 0.045(3) 0.075(4) -0.027(3) 0.015(3) -0.004(2)
C26 0.042(3) 0.061(4) 0.076(4) 0.026(3) 0.022(3) 0.001(3)
C27 0.035(3) 0.038(3) 0.028(2) 0.005(2) -0.0045(19) 0.000(2)
C28 0.028(3) 0.044(3) 0.069(4) 0.013(3) -0.006(2) 0.005(2)
C29 0.055(4) 0.054(4) 0.091(5) -0.015(3) 0.031(3) -0.013(3)
C30 0.031(3) 0.037(3) 0.071(4) 0.025(3) 0.006(2) -0.005(2)
C31 0.023(2) 0.021(2) 0.037(2) 0.0077(18) 0.0028(18) -0.0032(17)
C32 0.020(2) 0.026(2) 0.028(2) 0.0072(18) 0.0099(17) -0.0045(17)
C33 0.017(2) 0.020(2) 0.022(2) -0.0007(16) 0.0039(15) -0.0033(15)
C34 0.016(2) 0.034(2) 0.035(2) 0.0066(19) 0.0102(17) -0.0030(17)
C35 0.016(2) 0.018(2) 0.054(3) 0.015(2) 0.0083(19) -0.0009(16)
C36 0.023(2) 0.018(2) 0.059(3) 0.006(2) 0.014(2) -0.0050(17)
C37 0.035(3) 0.024(2) 0.081(4) 0.011(2) 0.028(3) 0.005(2)
C38 0.033(3) 0.040(3) 0.090(5) 0.035(3) 0.029(3) 0.013(2)
C39 0.021(2) 0.047(3) 0.073(4) 0.034(3) 0.009(2) 0.004(2)
C40 0.023(2) 0.029(2) 0.053(3) 0.022(2) 0.006(2) -0.0017(18)
C41 0.032(3) 0.023(2) 0.056(3) -0.009(2) 0.007(2) -0.0031(19)
C42 0.035(3) 0.035(3) 0.083(4) -0.019(3) 0.012(3) -0.009(2)
C43 0.051(3) 0.060(4) 0.062(4) -0.016(3) 0.011(3) -0.006(3)
C44 0.026(2) 0.045(3) 0.050(3) 0.027(2) -0.008(2) -0.002(2)
C45 0.033(3) 0.088(5) 0.062(4) 0.036(3) -0.017(3) -0.013(3)
C46 0.049(3) 0.056(4) 0.057(4) 0.021(3) 0.008(3) -0.002(3)
C47 0.014(2) 0.023(2) 0.026(2) 0.0054(17) 0.0038(16) -0.0029(15)
C48 0.015(2) 0.022(2) 0.031(2) -0.0001(17) 0.0038(16) -0.0015(16)
C49 0.024(2) 0.026(2) 0.045(3) 0.002(2) 0.0012(19) 0.0023(18)
C50 0.029(2) 0.029(2) 0.044(3) 0.010(2) -0.006(2) -0.0008(19)
C51 0.025(2) 0.034(3) 0.029(2) 0.0025(19) -0.0055(18) -0.0043(18)
C52 0.017(2) 0.024(2) 0.025(2) 0.0052(17) 0.0010(16) -0.0049(16)
C53 0.019(2) 0.029(2) 0.035(2) -0.0061(19) 0.0036(17) 0.0028(17)
C54 0.036(3) 0.033(3) 0.041(3) -0.012(2) 0.010(2) -0.004(2)
C55 0.046(3) 0.045(3) 0.041(3) -0.009(2) 0.016(2) -0.008(2)
C56 0.022(2) 0.032(2) 0.024(2) -0.0024(18) -0.0018(17) -0.0004(17)
C57 0.039(3) 0.053(3) 0.026(2) -0.004(2) 0.004(2) -0.004(2)
C58 0.036(3) 0.032(3) 0.049(3) -0.010(2) 0.006(2) -0.007(2)
C59 0.015(2) 0.025(2) 0.025(2) -0.0030(17) 0.0015(16) 0.0034(16)
C60 0.019(2) 0.030(2) 0.026(2) 0.0010(18) 0.0024(16) -0.0006(17)
C61 0.019(2) 0.042(3) 0.037(3) 0.001(2) 0.0116(18) 0.0052(19)
C62 0.025(2) 0.037(3) 0.048(3) -0.003(2) 0.008(2) 0.012(2)
C63 0.026(2) 0.025(2) 0.048(3) 0.000(2) 0.004(2) 0.0050(18)
C64 0.021(2) 0.027(2) 0.031(2) -0.0022(18) 0.0039(17) -0.0003(17)
C65 0.026(2) 0.034(3) 0.043(3) 0.009(2) 0.013(2) 0.0015(19)
C66 0.035(3) 0.025(2) 0.060(3) -0.001(2) 0.018(2) -0.004(2)
C67 0.035(3) 0.052(3) 0.022(2) 0.005(2) 0.0107(19) -0.008(2)
C68 0.120(6) 0.091(5) 0.028(3) -0.013(3) 0.026(3) -0.061(4)
C69 0.064(4) 0.062(4) 0.028(3) -0.007(2) -0.011(2) -0.006(3)
C70 0.042(3) 0.044(3) 0.031(3) -0.012(2) 0.007(2) -0.018(2)

loop_
_atom_type_symbol
_atom_type_description
_atom_type_scat_dispersion_real
_atom_type_scat_dispersion_imag
_atom_type_scat_source
C C 0.0033 0.0016 'International Tables Vol C Tables 4.2.6.8 and 6.1.1.4'
H H 0.0000 0.0000 'International Tables Vol C Tables 4.2.6.8 and 6.1.1.4'
Cl Cl 0.1484 0.1585 'International Tables Vol C Tables 4.2.6.8 and 6.1.1.4'
N N 0.0061 0.0033 'International Tables Vol C Tables 4.2.6.8 and 6.1.1.4'
O O 0.0106 0.0060 'International Tables Vol C Tables 4.2.6.8 and 6.1.1.4'
Yb Yb -0.3850 5.5486 'International Tables Vol C Tables 4.2.6.8 and 6.1.1.4'

loop_
_geom_angle_atom_site_label_1
_geom_angle_atom_site_label_2
_geom_angle_atom_site_label_3
_geom_angle
_geom_angle_site_symmetry_1
_geom_angle_site_symmetry_3
O1 Yb1 N1 96.96(11) . .
O1 Yb1 N2 97.91(11) . .
N1 Yb1 N2 81.58(11) . .
O1 Yb1 Cl3 92.08(8) . .
N1 Yb1 Cl3 170.08(8) . .
N2 Yb1 Cl3 101.28(8) . .
O1 Yb1 Cl2 96.85(8) . .
N1 Yb1 Cl2 98.11(8) . .
N2 Yb1 Cl2 165.17(8) . .
Cl3 Yb1 Cl2 76.67(3) . .
O1 Yb1 Cl1 165.41(8) . .
N1 Yb1 Cl1 95.72(8) . .
N2 Yb1 Cl1 91.05(8) . .
Cl3 Yb1 Cl1 74.82(3) . .
Cl2 Yb1 Cl1 74.20(3) . .
O1 Yb1 C18 103.00(11) . .
N1 Yb1 C18 104.66(11) . .
N2 Yb1 C18 24.54(10) . .
Cl3 Yb1 C18 77.12(8) . .
Cl2 Yb1 C18 147.49(7) . .
Cl1 Yb1 C18 80.64(8) . .
O1 Yb1 C6 99.47(10) . .
N1 Yb1 C6 24.10(10) . .
N2 Yb1 C6 104.90(10) . .
Cl3 Yb1 C6 149.50(7) . .
Cl2 Yb1 C6 74.00(7) . .
Cl1 Yb1 C6 89.23(7) . .
C18 Yb1 C6 126.47(10) . .
O1 Yb1 Yb2 120.77(7) . .
N1 Yb1 Yb2 125.79(8) . .
N2 Yb1 Yb2 124.37(8) . .
Cl3 Yb1 Yb2 44.91(2) . .
Cl2 Yb1 Yb2 44.60(2) . .
Cl1 Yb1 Yb2 44.955(19) . .
C18 Yb1 Yb2 102.89(7) . .
C6 Yb1 Yb2 105.98(7) . .
N3 Yb2 N4 81.46(11) . .
N3 Yb2 O2 91.29(11) . .
N4 Yb2 O2 92.71(10) . .
N3 Yb2 Cl2 103.48(9) . .
N4 Yb2 Cl2 102.69(8) . .
O2 Yb2 Cl2 159.97(7) . .
N3 Yb2 Cl3 95.74(8) . .
N4 Yb2 Cl3 175.52(8) . .
O2 Yb2 Cl3 83.83(7) . .
Cl2 Yb2 Cl3 81.33(3) . .
N3 Yb2 Cl1 173.96(8) . .
N4 Yb2 Cl1 103.36(8) . .
O2 Yb2 Cl1 84.88(7) . .
Cl2 Yb2 Cl1 79.20(3) . .
Cl3 Yb2 Cl1 79.22(3) . .
N3 Yb2 Yb1 129.94(8) . .
N4 Yb2 Yb1 136.92(8) . .
O2 Yb2 Yb1 112.05(7) . .
Cl2 Yb2 Yb1 47.97(2) . .
Cl3 Yb2 Yb1 47.44(2) . .
Cl1 Yb2 Yb1 48.23(2) . .
Yb2 Cl1 Yb1 86.81(3) . .
Yb2 Cl2 Yb1 87.44(3) . .
Yb2 Cl3 Yb1 87.65(3) . .
C59 O1 Yb1 172.5(3) . .
C70 O2 C67 107.7(3) . .
C70 O2 Yb2 126.5(2) . .
C67 O2 Yb2 125.7(2) . .
C2 N1 C6 117.8(3) . .
C2 N1 Yb1 126.1(3) . .
C6 N1 Yb1 115.5(2) . .
C4 N2 C18 120.5(3) . .
C4 N2 Yb1 125.4(3) . .
C18 N2 Yb1 113.9(2) . .
C31 N3 C35 114.8(3) . .
C31 N3 Yb2 126.3(3) . .
C35 N3 Yb2 118.9(2) . .
C33 N4 C47 114.9(3) . .
C33 N4 Yb2 126.2(3) . .
C47 N4 Yb2 118.8(2) . .
C2 C1 H1A 109.5 . .
C2 C1 H1B 109.5 . .
H1A C1 H1B 109.5 . .
C2 C1 H1C 109.5 . .
H1A C1 H1C 109.5 . .
H1B C1 H1C 109.5 . .
N1 C2 C3 124.4(4) . .
N1 C2 C1 120.4(4) . .
C3 C2 C1 115.2(4) . .
C4 C3 C2 131.0(4) . .
C4 C3 H3 114.5 . .
C2 C3 H3 114.5 . .
N2 C4 C3 124.4(4) . .
N2 C4 C5 120.6(4) . .
C3 C4 C5 115.0(4) . .
C4 C5 H5A 109.5 . .
C4 C5 H5B 109.5 . .
H5A C5 H5B 109.5 . .
C4 C5 H5C 109.5 . .
H5A C5 H5C 109.5 . .
H5B C5 H5C 109.5 . .
C7 C6 C11 120.9(4) . .
C7 C6 N1 120.3(3) . .
C11 C6 N1 118.8(3) . .
C7 C6 Yb1 107.6(3) . .
C11 C6 Yb1 115.7(2) . .
N1 C6 Yb1 40.36(16) . .
C8 C7 C6 118.0(4) . .
C8 C7 C12 119.2(4) . .
C6 C7 C12 122.8(4) . .
C9 C8 C7 122.0(4) . .
C9 C8 H8 119.0 . .
C7 C8 H8 119.0 . .
C8 C9 C10 119.4(4) . .
C8 C9 H9 120.3 . .
C10 C9 H9 120.3 . .
C9 C10 C11 121.7(4) . .
C9 C10 H10 119.1 . .
C11 C10 H10 119.1 . .
C10 C11 C6 118.0(4) . .
C10 C11 C15 119.9(4) . .
C6 C11 C15 122.1(4) . .
C7 C12 C13 112.3(4) . .
C7 C12 C14 110.8(4) . .
C13 C12 C14 109.6(4) . .
C7 C12 H12 108.0 . .
C13 C12 H12 108.0 . .
C14 C12 H12 108.0 . .
C12 C13 H13A 109.5 . .
C12 C13 H13B 109.5 . .
H13A C13 H13B 109.5 . .
C12 C13 H13C 109.5 . .
H13A C13 H13C 109.5 . .
H13B C13 H13C 109.5 . .
C12 C14 H14A 109.5 . .
C12 C14 H14B 109.5 . .
H14A C14 H14B 109.5 . .
C12 C14 H14C 109.5 . .
H14A C14 H14C 109.5 . .
H14B C14 H14C 109.5 . .
C11 C15 C16 111.5(4) . .
C11 C15 C17 112.7(4) . .
C16 C15 C17 109.2(4) . .
C11 C15 H15 107.7 . .
C16 C15 H15 107.7 . .
C17 C15 H15 107.7 . .
C15 C16 H16A 109.5 . .
C15 C16 H16B 109.5 . .
H16A C16 H16B 109.5 . .
C15 C16 H16C 109.5 . .
H16A C16 H16C 109.5 . .
H16B C16 H16C 109.5 . .
C15 C17 H17A 109.5 . .
C15 C17 H17B 109.5 . .
H17A C17 H17B 109.5 . .
C15 C17 H17C 109.5 . .
H17A C17 H17C 109.5 . .
H17B C17 H17C 109.5 . .
C23 C18 C19 121.1(4) . .
C23 C18 N2 120.4(4) . .
C19 C18 N2 118.4(4) . .
C23 C18 Yb1 102.3(3) . .
C19 C18 Yb1 118.2(3) . .
N2 C18 Yb1 41.60(16) . .
C20 C19 C18 117.4(4) . .
C20 C19 C24 120.1(4) . .
C18 C19 C24 122.4(4) . .
C21 C20 C19 121.2(5) . .
C21 C20 H20 119.4 . .
C19 C20 H20 119.4 . .
C22 C21 C20 121.2(4) . .
C22 C21 H21 119.4 . .
C20 C21 H21 119.4 . .
C21 C22 C23 120.2(5) . .
C21 C22 H22 119.9 . .
C23 C22 H22 119.9 . .
C22 C23 C18 118.7(4) . .
C22 C23 C27 119.4(4) . .
C18 C23 C27 121.8(4) . .
C19 C24 C25 114.4(4) . .
C19 C24 C26 111.1(4) . .
C25 C24 C26 107.6(4) . .
C19 C24 H24 107.8 . .
C25 C24 H24 107.8 . .
C26 C24 H24 107.8 . .
C24 C25 H25A 109.5 . .
C24 C25 H25B 109.5 . .
H25A C25 H25B 109.5 . .
C24 C25 H25C 109.5 . .
H25A C25 H25C 109.5 . .
H25B C25 H25C 109.5 . .
C24 C26 H26A 109.5 . .
C24 C26 H26B 109.5 . .
H26A C26 H26B 109.5 . .
C24 C26 H26C 109.5 . .
H26A C26 H26C 109.5 . .
H26B C26 H26C 109.5 . .
C23 C27 C29 110.8(4) . .
C23 C27 C28 115.2(4) . .
C29 C27 C28 108.6(4) . .
C23 C27 H27 107.3 . .
C29 C27 H27 107.3 . .
C28 C27 H27 107.3 . .
C27 C28 H28A 109.5 . .
C27 C28 H28B 109.5 . .
H28A C28 H28B 109.5 . .
C27 C28 H28C 109.5 . .
H28A C28 H28C 109.5 . .
H28B C28 H28C 109.5 . .
C27 C29 H29A 109.5 . .
C27 C29 H29B 109.5 . .
H29A C29 H29B 109.5 . .
C27 C29 H29C 109.5 . .
H29A C29 H29C 109.5 . .
H29B C29 H29C 109.5 . .
C31 C30 H30A 109.5 . .
C31 C30 H30B 109.5 . .
H30A C30 H30B 109.5 . .
C31 C30 H30C 109.5 . .
H30A C30 H30C 109.5 . .
H30B C30 H30C 109.5 . .
N3 C31 C32 124.3(4) . .
N3 C31 C30 121.8(4) . .
C32 C31 C30 113.8(4) . .
C33 C32 C31 129.9(4) . .
C33 C32 H32 115.1 . .
C31 C32 H32 115.1 . .
N4 C33 C32 124.2(3) . .
N4 C33 C34 121.4(3) . .
C32 C33 C34 114.4(3) . .
C33 C34 H34A 109.5 . .
C33 C34 H34B 109.5 . .
H34A C34 H34B 109.5 . .
C33 C34 H34C 109.5 . .
H34A C34 H34C 109.5 . .
H34B C34 H34C 109.5 . .
C36 C35 C40 122.0(4) . .
C36 C35 N3 117.7(4) . .
C40 C35 N3 120.3(4) . .
C37 C36 C35 118.1(5) . .
C37 C36 C41 119.5(5) . .
C35 C36 C41 122.4(4) . .
C38 C37 C36 120.5(5) . .
C38 C37 H37 119.7 . .
C36 C37 H37 119.7 . .
C37 C38 C39 120.7(5) . .
C37 C38 H38 119.6 . .
C39 C38 H38 119.6 . .
C38 C39 C40 121.3(5) . .
C38 C39 H39 119.4 . .
C40 C39 H39 119.4 . .
C39 C40 C35 117.1(5) . .
C39 C40 C44 119.8(4) . .
C35 C40 C44 123.0(4) . .
C43 C41 C42 109.3(4) . .
C43 C41 C36 113.5(4) . .
C42 C41 C36 113.5(4) . .
C43 C41 H41 106.7 . .
C42 C41 H41 106.7 . .
C36 C41 H41 106.7 . .
C41 C42 H42A 109.5 . .
C41 C42 H42B 109.5 . .
H42A C42 H42B 109.5 . .
C41 C42 H42C 109.5 . .
H42A C42 H42C 109.5 . .
H42B C42 H42C 109.5 . .
C41 C43 H43A 109.5 . .
C41 C43 H43B 109.5 . .
H43A C43 H43B 109.5 . .
C41 C43 H43C 109.5 . .
H43A C43 H43C 109.5 . .
H43B C43 H43C 109.5 . .
C40 C44 C45 112.1(4) . .
C40 C44 C46 113.2(4) . .
C45 C44 C46 108.9(4) . .
C40 C44 H44 107.5 . .
C45 C44 H44 107.5 . .
C46 C44 H44 107.5 . .
C44 C45 H45A 109.5 . .
C44 C45 H45B 109.5 . .
H45A C45 H45B 109.5 . .
C44 C45 H45C 109.5 . .
H45A C45 H45C 109.5 . .
H45B C45 H45C 109.5 . .
C44 C46 H46A 109.5 . .
C44 C46 H46B 109.5 . .
H46A C46 H46B 109.5 . .
C44 C46 H46C 109.5 . .
H46A C46 H46C 109.5 . .
H46B C46 H46C 109.5 . .
C48 C47 C52 122.4(4) . .
C48 C47 N4 119.4(3) . .
C52 C47 N4 118.2(3) . .
C47 C48 C49 117.5(4) . .
C47 C48 C53 122.9(3) . .
C49 C48 C53 119.6(4) . .
C50 C49 C48 121.3(4) . .
C50 C49 H49 119.3 . .
C48 C49 H49 119.3 . .
C49 C50 C51 119.7(4) . .
C49 C50 H50 120.1 . .
C51 C50 H50 120.1 . .
C50 C51 C52 121.9(4) . .
C50 C51 H51 119.0 . .
C52 C51 H51 119.0 . .
C51 C52 C47 116.8(4) . .
C51 C52 C56 120.0(4) . .
C47 C52 C56 123.1(3) . .
C54 C53 C48 113.3(4) . .
C54 C53 C55 109.3(4) . .
C48 C53 C55 112.9(3) . .
C54 C53 H53 107.0 . .
C48 C53 H53 107.0 . .
C55 C53 H53 107.0 . .
C53 C54 H54A 109.5 . .
C53 C54 H54B 109.5 . .
H54A C54 H54B 109.5 . .
C53 C54 H54C 109.5 . .
H54A C54 H54C 109.5 . .
H54B C54 H54C 109.5 . .
C53 C55 H55A 109.5 . .
C53 C55 H55B 109.5 . .
H55A C55 H55B 109.5 . .
C53 C55 H55C 109.5 . .
H55A C55 H55C 109.5 . .
H55B C55 H55C 109.5 . .
C52 C56 C57 111.8(4) . .
C52 C56 C58 112.4(3) . .
C57 C56 C58 109.9(4) . .
C52 C56 H56 107.5 . .
C57 C56 H56 107.5 . .
C58 C56 H56 107.5 . .
C56 C57 H57A 109.5 . .
C56 C57 H57B 109.5 . .
H57A C57 H57B 109.5 . .
C56 C57 H57C 109.5 . .
H57A C57 H57C 109.5 . .
H57B C57 H57C 109.5 . .
C56 C58 H58A 109.5 . .
C56 C58 H58B 109.5 . .
H58A C58 H58B 109.5 . .
C56 C58 H58C 109.5 . .
H58A C58 H58C 109.5 . .
H58B C58 H58C 109.5 . .
O1 C59 C64 120.2(3) . .
O1 C59 C60 119.4(4) . .
C64 C59 C60 120.4(4) . .
C61 C60 C59 118.4(4) . .
C61 C60 C65 120.1(4) . .
C59 C60 C65 121.5(4) . .
C62 C61 C60 121.6(4) . .
C62 C61 H61 119.2 . .
C60 C61 H61 119.2 . .
C61 C62 C63 119.2(4) . .
C61 C62 H62 120.4 . .
C63 C62 H62 120.4 . .
C62 C63 C64 121.3(4) . .
C62 C63 H63 119.4 . .
C64 C63 H63 119.4 . .
C63 C64 C59 119.1(4) . .
C63 C64 C66 120.4(4) . .
C59 C64 C66 120.4(4) . .
C60 C65 H65A 109.5 . .
C60 C65 H65B 109.5 . .
H65A C65 H65B 109.5 . .
C60 C65 H65C 109.5 . .
H65A C65 H65C 109.5 . .
H65B C65 H65C 109.5 . .
C64 C66 H66A 109.5 . .
C64 C66 H66B 109.5 . .
H66A C66 H66B 109.5 . .
C64 C66 H66C 109.5 . .
H66A C66 H66C 109.5 . .
H66B C66 H66C 109.5 . .
O2 C67 C68 106.5(4) . .
O2 C67 H67A 110.4 . .
C68 C67 H67A 110.4 . .
O2 C67 H67B 110.4 . .
C68 C67 H67B 110.4 . .
H67A C67 H67B 108.6 . .
C67 C68 C69 106.3(4) . .
C67 C68 H68A 110.5 . .
C69 C68 H68A 110.5 . .
C67 C68 H68B 110.5 . .
C69 C68 H68B 110.5 . .
H68A C68 H68B 108.7 . .
C70 C69 C68 103.7(4) . .
C70 C69 H69A 111.0 . .
C68 C69 H69A 111.0 . .
C70 C69 H69B 111.0 . .
C68 C69 H69B 111.0 . .
H69A C69 H69B 109.0 . .
O2 C70 C69 103.9(4) . .
O2 C70 H70A 111.0 . .
C69 C70 H70A 111.0 . .
O2 C70 H70B 111.0 . .
C69 C70 H70B 111.0 . .
H70A C70 H70B 109.0 . .
C74 C71 C75 101.6(17) 3_666 3_666
C74 C71 C72 139.2(18) 3_666 .
C75 C71 C72 37.6(9) 3_666 .
C74 C71 C76 102.4(16) 3_666 .
C75 C71 C76 155.7(14) 3_666 .
C72 C71 C76 118.4(11) . .
C74 C71 C73 69.6(14) 3_666 3_666
C75 C71 C73 170.5(15) 3_666 3_666
C72 C71 C73 151.1(12) . 3_666
C76 C71 C73 32.7(6) . 3_666
C74 C71 C77 19.6(15) 3_666 .
C75 C71 C77 82.7(12) 3_666 .
C72 C71 C77 120.1(12) . .
C76 C71 C77 121.5(12) . .
C73 C71 C77 88.8(11) 3_666 .
C74 C71 C76 159.6(18) 3_666 3_666
C75 C71 C76 58.0(10) 3_666 3_666
C72 C71 C76 20.5(7) . 3_666
C76 C71 C76 97.9(9) . 3_666
C73 C71 C76 130.6(11) 3_666 3_666
C77 C71 C76 140.6(11) . 3_666
C74 C71 C72 117.8(17) 3_666 3_666
C75 C71 C72 140.2(14) 3_666 3_666
C72 C71 C72 102.9(10) . 3_666
C76 C71 C72 15.5(6) . 3_666
C73 C71 C72 48.2(7) 3_666 3_666
C77 C71 C72 137.0(12) . 3_666
C76 C71 C72 82.4(7) 3_666 3_666
C76 C72 C75 157(3) 3_666 3_666
C76 C72 C71 113(2) 3_666 .
C75 C72 C71 45.1(12) 3_666 .
C76 C72 C73 12.9(15) 3_666 .
C75 C72 C73 170.1(19) 3_666 .
C71 C72 C73 125.5(13) . .
C76 C72 C71 35.5(15) 3_666 3_666
C75 C72 C71 122.0(16) 3_666 3_666
C71 C72 C71 77.1(10) . 3_666
C73 C72 C71 48.4(8) . 3_666
C76 C73 C74 108.5(19) 3_666 .
C76 C73 C72 10.5(12) 3_666 .
C74 C73 C72 119.0(15) . .
C76 C73 C71 72.9(15) 3_666 3_666
C74 C73 C71 35.6(9) . 3_666
C72 C73 C71 83.4(11) . 3_666
C77 C74 C71 139(3) 3_666 3_666
C77 C74 C73 145(3) 3_666 .
C71 C74 C73 74.7(18) 3_666 .
C77 C74 C75 98(2) 3_666 .
C71 C74 C75 42.0(12) 3_666 .
C73 C74 C75 116.6(17) . .
C77 C74 C76 168(3) 3_666 3_666
C71 C74 C76 49.9(13) 3_666 3_666
C73 C74 C76 24.8(8) . 3_666
C75 C74 C76 91.8(12) . 3_666
C72 C75 C71 97.3(17) 3_666 3_666
C72 C75 C74 133.8(19) 3_666 .
C71 C75 C74 36.4(10) 3_666 .
C72 C75 C76 9.9(13) 3_666 .
C71 C75 C76 87.6(13) 3_666 .
C74 C75 C76 124.0(14) . .
C72 C75 C77 160.0(19) 3_666 3_666
C71 C75 C77 63.4(11) 3_666 3_666
C74 C75 C77 27.3(9) . 3_666
C76 C75 C77 150.8(12) . 3_666
C72 C76 C73 157(3) 3_666 3_666
C72 C76 C71 129(2) 3_666 .
C73 C76 C71 74.4(15) 3_666 .
C72 C76 C75 12.8(16) 3_666 .
C73 C76 C75 169.2(18) 3_666 .
C71 C76 C75 116.4(10) . .
C72 C76 C71 46.9(16) 3_666 3_666
C73 C76 C71 156.4(18) 3_666 3_666
C71 C76 C71 82.1(9) . 3_666
C75 C76 C71 34.3(6) . 3_666
C72 C76 C74 157(2) 3_666 3_666
C73 C76 C74 46.6(13) 3_666 3_666
C71 C76 C74 27.7(7) . 3_666
C75 C76 C74 144.1(10) . 3_666
C71 C76 C74 109.8(10) 3_666 3_666
C74 C77 C71 21.2(15) 3_666 .
C74 C77 C75 54.5(15) 3_666 3_666
C71 C77 C75 33.8(6) . 3_666
C78 C78 C83 77.0(13) 3_567 3_567
C78 C78 C79 74.9(13) 3_567 3_567
C83 C78 C79 151.9(14) 3_567 3_567
C78 C78 C84 174(2) 3_567 .
C83 C78 C84 107.6(12) 3_567 .
C79 C78 C84 100.5(12) 3_567 .
C78 C78 C82 133.2(17) 3_567 3_567
C83 C78 C82 56.2(9) 3_567 3_567
C79 C78 C82 151.9(13) 3_567 3_567
C84 C78 C82 51.4(8) . 3_567
C78 C78 C80 130.0(17) 3_567 3_567
C83 C78 C80 152.5(13) 3_567 3_567
C79 C78 C80 55.4(8) 3_567 3_567
C84 C78 C80 45.1(8) . 3_567
C82 C78 C80 96.5(10) 3_567 3_567
C78 C78 C83 54.3(11) 3_567 .
C83 C78 C83 131.3(10) 3_567 .
C79 C78 C83 20.6(6) 3_567 .
C84 C78 C83 121.0(12) . .
C82 C78 C83 172.4(11) 3_567 .
C80 C78 C83 75.9(9) 3_567 .
C78 C78 C79 57.0(11) 3_567 .
C83 C78 C79 20.0(7) 3_567 .
C79 C78 C79 131.9(10) 3_567 .
C84 C78 C79 127.5(11) . .
C82 C78 C79 76.2(9) 3_567 .
C80 C78 C79 171.7(12) 3_567 .
C83 C78 C79 111.3(9) . .
C78 C78 C81 177(2) 3_567 3_567
C83 C78 C81 105.7(12) 3_567 3_567
C79 C78 C81 102.3(11) 3_567 3_567
C84 C78 C81 2.7(15) . 3_567
C82 C78 C81 49.5(7) 3_567 3_567
C80 C78 C81 47.1(7) 3_567 3_567
C83 C78 C81 122.9(11) . 3_567
C79 C78 C81 125.8(11) . 3_567
C83 C79 C78 101(2) 3_567 3_567
C83 C79 C80 170(3) 3_567 .
C78 C79 C80 70.0(11) 3_567 .
C83 C79 C78 52.8(18) 3_567 .
C78 C79 C78 48.1(10) 3_567 .
C80 C79 C78 117.9(12) . .
C83 C79 C82 2.0(19) 3_567 3_567
C78 C79 C82 99.1(10) 3_567 3_567
C80 C79 C82 168.4(11) . 3_567
C78 C79 C82 51.0(7) . 3_567
C84 C80 C79 119.6(15) 3_567 .
C84 C80 C81 15.2(13) 3_567 .
C79 C80 C81 134.4(17) . .
C84 C80 C78 65.0(10) 3_567 3_567
C79 C80 C78 54.6(9) . 3_567
C81 C80 C78 80.0(14) . 3_567
C84 C80 C83 117.0(13) 3_567 3_567
C79 C80 C83 3.0(7) . 3_567
C81 C80 C83 131.9(15) . 3_567
C78 C80 C83 52.0(7) 3_567 3_567
C84 C81 C80 46(3) 3_567 .
C84 C81 C82 58(4) 3_567 .
C80 C81 C82 103.6(18) . .
C84 C81 C78 10(5) 3_567 3_567
C80 C81 C78 52.9(11) . 3_567
C82 C81 C78 50.9(10) . 3_567
C84 C82 C83 117.2(12) 3_567 .
C84 C82 C78 63.7(8) 3_567 3_567
C83 C82 C78 53.5(8) . 3_567
C84 C82 C81 16.0(12) 3_567 .
C83 C82 C81 133.1(14) . .
C78 C82 C81 79.6(13) 3_567 .
C84 C82 C79 116.4(10) 3_567 3_567
C83 C82 C79 0.8(8) . 3_567
C78 C82 C79 52.8(6) 3_567 3_567
C81 C82 C79 132.3(13) . 3_567
C79 C83 C78 107(2) 3_567 3_567
C79 C83 C82 177(3) 3_567 .
C78 C83 C82 70.3(10) 3_567 .
C79 C83 C78 58.5(18) 3_567 .
C78 C83 C78 48.7(10) 3_567 .
C82 C83 C78 119.0(11) . .
C79 C83 C80 7.4(18) 3_567 3_567
C78 C83 C80 100.7(10) 3_567 3_567
C82 C83 C80 170.7(11) . 3_567
C78 C83 C80 52.1(7) . 3_567
C81 C84 C80 119(4) 3_567 3_567
C81 C84 C82 106(4) 3_567 3_567
C80 C84 C82 134.7(15) 3_567 3_567
C81 C84 C78 168(7) 3_567 .
C80 C84 C78 69.9(12) 3_567 .
C82 C84 C78 64.9(9) 3_567 .

loop_
_geom_bond_atom_site_label_1
_geom_bond_atom_site_label_2
_geom_bond_distance
_geom_bond_site_symmetry_2
Yb1 O1 2.024(3) .
Yb1 N1 2.291(3) .
Yb1 N2 2.303(3) .
Yb1 Cl3 2.7362(9) .
Yb1 Cl2 2.7597(9) .
Yb1 Cl1 2.7727(9) .
Yb1 C18 3.172(4) .
Yb1 C6 3.192(4) .
Yb1 Yb2 3.7117(3) .
Yb2 N3 2.286(3) .
Yb2 N4 2.299(3) .
Yb2 O2 2.303(3) .
Yb2 Cl2 2.6086(10) .
Yb2 Cl3 2.6227(10) .
Yb2 Cl1 2.6266(9) .
O1 C59 1.350(4) .
O2 C70 1.461(5) .
O2 C67 1.464(5) .
N1 C2 1.334(5) .
N1 C6 1.445(5) .
N2 C4 1.337(5) .
N2 C18 1.441(5) .
N3 C31 1.340(5) .
N3 C35 1.463(5) .
N4 C33 1.343(5) .
N4 C47 1.459(5) .
C1 C2 1.513(6) .
C1 H1A 0.9800 .
C1 H1B 0.9800 .
C1 H1C 0.9800 .
C2 C3 1.400(5) .
C3 C4 1.387(6) .
C3 H3 0.9500 .
C4 C5 1.514(6) .
C5 H5A 0.9800 .
C5 H5B 0.9800 .
C5 H5C 0.9800 .
C6 C7 1.401(6) .
C6 C11 1.413(5) .
C7 C8 1.394(6) .
C7 C12 1.516(6) .
C8 C9 1.370(6) .
C8 H8 0.9500 .
C9 C10 1.378(6) .
C9 H9 0.9500 .
C10 C11 1.390(6) .
C10 H10 0.9500 .
C11 C15 1.513(6) .
C12 C13 1.521(7) .
C12 C14 1.541(7) .
C12 H12 1.0000 .
C13 H13A 0.9800 .
C13 H13B 0.9800 .
C13 H13C 0.9800 .
C14 H14A 0.9800 .
C14 H14B 0.9800 .
C14 H14C 0.9800 .
C15 C16 1.526(6) .
C15 C17 1.529(6) .
C15 H15 1.0000 .
C16 H16A 0.9800 .
C16 H16B 0.9800 .
C16 H16C 0.9800 .
C17 H17A 0.9800 .
C17 H17B 0.9800 .
C17 H17C 0.9800 .
C18 C23 1.407(6) .
C18 C19 1.411(6) .
C19 C20 1.402(6) .
C19 C24 1.508(7) .
C20 C21 1.376(7) .
C20 H20 0.9500 .
C21 C22 1.366(7) .
C21 H21 0.9500 .
C22 C23 1.401(6) .
C22 H22 0.9500 .
C23 C27 1.523(6) .
C24 C25 1.530(6) .
C24 C26 1.534(7) .
C24 H24 1.0000 .
C25 H25A 0.9800 .
C25 H25B 0.9800 .
C25 H25C 0.9800 .
C26 H26A 0.9800 .
C26 H26B 0.9800 .
C26 H26C 0.9800 .
C27 C29 1.532(7) .
C27 C28 1.531(6) .
C27 H27 1.0000 .
C28 H28A 0.9800 .
C28 H28B 0.9800 .
C28 H28C 0.9800 .
C29 H29A 0.9800 .
C29 H29B 0.9800 .
C29 H29C 0.9800 .
C30 C31 1.522(6) .
C30 H30A 0.9800 .
C30 H30B 0.9800 .
C30 H30C 0.9800 .
C31 C32 1.404(6) .
C32 C33 1.390(5) .
C32 H32 0.9500 .
C33 C34 1.522(5) .
C34 H34A 0.9800 .
C34 H34B 0.9800 .
C34 H34C 0.9800 .
C35 C36 1.398(6) .
C35 C40 1.407(6) .
C36 C37 1.397(6) .
C36 C41 1.530(7) .
C37 C38 1.372(8) .
C37 H37 0.9500 .
C38 C39 1.376(8) .
C38 H38 0.9500 .
C39 C40 1.395(6) .
C39 H39 0.9500 .
C40 C44 1.518(7) .
C41 C43 1.523(7) .
C41 C42 1.527(6) .
C41 H41 1.0000 .
C42 H42A 0.9800 .
C42 H42B 0.9800 .
C42 H42C 0.9800 .
C43 H43A 0.9800 .
C43 H43B 0.9800 .
C43 H43C 0.9800 .
C44 C45 1.532(6) .
C44 C46 1.540(7) .
C44 H44 1.0000 .
C45 H45A 0.9800 .
C45 H45B 0.9800 .
C45 H45C 0.9800 .
C46 H46A 0.9800 .
C46 H46B 0.9800 .
C46 H46C 0.9800 .
C47 C48 1.397(5) .
C47 C52 1.409(5) .
C48 C49 1.398(6) .
C48 C53 1.520(6) .
C49 C50 1.378(6) .
C49 H49 0.9500 .
C50 C51 1.378(6) .
C50 H50 0.9500 .
C51 C52 1.394(6) .
C51 H51 0.9500 .
C52 C56 1.513(6) .
C53 C54 1.520(6) .
C53 C55 1.533(6) .
C53 H53 1.0000 .
C54 H54A 0.9800 .
C54 H54B 0.9800 .
C54 H54C 0.9800 .
C55 H55A 0.9800 .
C55 H55B 0.9800 .
C55 H55C 0.9800 .
C56 C57 1.530(6) .
C56 C58 1.531(6) .
C56 H56 1.0000 .
C57 H57A 0.9800 .
C57 H57B 0.9800 .
C57 H57C 0.9800 .
C58 H58A 0.9800 .
C58 H58B 0.9800 .
C58 H58C 0.9800 .
C59 C64 1.397(6) .
C59 C60 1.406(5) .
C60 C61 1.392(6) .
C60 C65 1.506(6) .
C61 C62 1.381(6) .
C61 H61 0.9500 .
C62 C63 1.384(6) .
C62 H62 0.9500 .
C63 C64 1.385(6) .
C63 H63 0.9500 .
C64 C66 1.507(6) .
C65 H65A 0.9800 .
C65 H65B 0.9800 .
C65 H65C 0.9800 .
C66 H66A 0.9800 .
C66 H66B 0.9800 .
C66 H66C 0.9800 .
C67 C68 1.483(7) .
C67 H67A 0.9900 .
C67 H67B 0.9900 .
C68 C69 1.502(8) .
C68 H68A 0.9900 .
C68 H68B 0.9900 .
C69 C70 1.494(7) .
C69 H69A 0.9900 .
C69 H69B 0.9900 .
C70 H70A 0.9900 .
C70 H70B 0.9900 .
C71 C74 0.860(19) 3_666
C71 C75 0.968(15) 3_666
C71 C72 1.356(13) .
C71 C76 1.414(13) .
C71 C73 1.43(2) 3_666
C71 C77 1.555(14) .
C71 C76 1.715(18) 3_666
C71 C72 1.893(18) 3_666
C72 C76 0.651(13) 3_666
C72 C75 0.834(13) 3_666
C72 C73 1.421(14) .
C72 C71 1.893(18) 3_666
C73 C76 0.800(14) 3_666
C73 C74 1.385(15) .
C73 C71 1.43(2) 3_666
C74 C77 0.80(2) 3_666
C74 C71 0.860(19) 3_666
C74 C75 1.419(16) .
C74 C76 1.81(2) 3_666
C75 C72 0.834(13) 3_666
C75 C71 0.968(15) 3_666
C75 C76 1.456(14) .
C75 C77 1.725(19) 3_666
C76 C72 0.651(13) 3_666
C76 C73 0.800(14) 3_666
C76 C71 1.715(18) 3_666
C76 C74 1.81(2) 3_666
C77 C74 0.80(2) 3_666
C77 C75 1.725(19) 3_666
C78 C78 1.14(2) 3_567
C78 C83 1.233(17) 3_567
C78 C79 1.286(17) 3_567
C78 C84 1.430(13) .
C78 C82 1.444(16) 3_567
C78 C80 1.481(19) 3_567
C78 C83 1.480(14) .
C78 C79 1.479(13) .
C78 C81 1.83(3) 3_567
C79 C83 0.530(14) 3_567
C79 C78 1.286(17) 3_567
C79 C80 1.298(14) .
C79 C82 1.804(15) 3_567
C80 C84 1.118(19) 3_567
C80 C81 1.361(18) .
C80 C78 1.481(19) 3_567
C80 C83 1.821(16) 3_567
C81 C84 0.41(3) 3_567
C81 C82 1.416(18) .
C81 C78 1.83(3) 3_567
C82 C84 1.246(17) 3_567
C82 C83 1.274(12) .
C82 C78 1.444(16) 3_567
C82 C79 1.804(15) 3_567
C83 C79 0.530(14) 3_567
C83 C78 1.233(17) 3_567
C83 C80 1.821(16) 3_567
C84 C81 0.41(3) 3_567
C84 C80 1.118(19) 3_567
C84 C82 1.246(17) 3_567

loop_
_geom_torsion_atom_site_label_1
_geom_torsion_atom_site_label_2
_geom_torsion_atom_site_label_3
_geom_torsion_atom_site_label_4
_geom_torsion
_geom_torsion_site_symmetry_1
_geom_torsion_site_symmetry_4
O1 Yb1 Yb2 N3 3.77(14) . .
N1 Yb1 Yb2 N3 130.86(15) . .
N2 Yb1 Yb2 N3 -123.20(14) . .
Cl3 Yb1 Yb2 N3 -53.72(12) . .
Cl2 Yb1 Yb2 N3 69.79(12) . .
Cl1 Yb1 Yb2 N3 -172.38(11) . .
C18 Yb1 Yb2 N3 -110.12(14) . .
C6 Yb1 Yb2 N3 115.47(13) . .
O1 Yb1 Yb2 N4 -123.96(14) . .
N1 Yb1 Yb2 N4 3.14(15) . .
N2 Yb1 Yb2 N4 109.08(14) . .
Cl3 Yb1 Yb2 N4 178.56(11) . .
Cl2 Yb1 Yb2 N4 -57.93(12) . .
Cl1 Yb1 Yb2 N4 59.90(11) . .
C18 Yb1 Yb2 N4 122.16(14) . .
C6 Yb1 Yb2 N4 -12.25(13) . .
O1 Yb1 Yb2 O2 115.53(12) . .
N1 Yb1 Yb2 O2 -117.37(12) . .
N2 Yb1 Yb2 O2 -11.44(12) . .
Cl3 Yb1 Yb2 O2 58.04(8) . .
Cl2 Yb1 Yb2 O2 -178.44(8) . .
Cl1 Yb1 Yb2 O2 -60.62(8) . .
C18 Yb1 Yb2 O2 1.65(11) . .
C6 Yb1 Yb2 O2 -132.77(11) . .
O1 Yb1 Yb2 Cl2 -66.02(10) . .
N1 Yb1 Yb2 Cl2 61.07(10) . .
N2 Yb1 Yb2 Cl2 167.01(10) . .
Cl3 Yb1 Yb2 Cl2 -123.51(4) . .
Cl1 Yb1 Yb2 Cl2 117.83(4) . .
C18 Yb1 Yb2 Cl2 -179.91(9) . .
C6 Yb1 Yb2 Cl2 45.68(8) . .
O1 Yb1 Yb2 Cl3 57.49(9) . .
N1 Yb1 Yb2 Cl3 -175.42(10) . .
N2 Yb1 Yb2 Cl3 -69.48(10) . .
Cl2 Yb1 Yb2 Cl3 123.51(4) . .
Cl1 Yb1 Yb2 Cl3 -118.66(4) . .
C18 Yb1 Yb2 Cl3 -56.40(9) . .
C6 Yb1 Yb2 Cl3 169.19(8) . .
O1 Yb1 Yb2 Cl1 176.15(9) . .
N1 Yb1 Yb2 Cl1 -56.76(10) . .
N2 Yb1 Yb2 Cl1 49.18(10) . .
Cl3 Yb1 Yb2 Cl1 118.66(4) . .
Cl2 Yb1 Yb2 Cl1 -117.83(4) . .
C18 Yb1 Yb2 Cl1 62.26(8) . .
C6 Yb1 Yb2 Cl1 -72.15(8) . .
N3 Yb2 Cl1 Yb1 74.9(8) . .
N4 Yb2 Cl1 Yb1 -142.60(8) . .
O2 Yb2 Cl1 Yb1 125.82(7) . .
Cl2 Yb2 Cl1 Yb1 -41.97(3) . .
Cl3 Yb2 Cl1 Yb1 41.14(3) . .
O1 Yb1 Cl1 Yb2 -13.3(3) . .
N1 Yb1 Cl1 Yb2 137.02(8) . .
N2 Yb1 Cl1 Yb2 -141.34(8) . .
Cl3 Yb1 Cl1 Yb2 -39.93(3) . .
Cl2 Yb1 Cl1 Yb2 40.19(3) . .
C18 Yb1 Cl1 Yb2 -119.02(8) . .
C6 Yb1 Cl1 Yb2 113.77(7) . .
N3 Yb2 Cl2 Yb1 -132.28(8) . .
N4 Yb2 Cl2 Yb1 143.61(8) . .
O2 Yb2 Cl2 Yb1 4.2(2) . .
Cl3 Yb2 Cl2 Yb1 -38.41(3) . .
Cl1 Yb2 Cl2 Yb1 42.18(3) . .
O1 Yb1 Cl2 Yb2 127.75(8) . .
N1 Yb1 Cl2 Yb2 -134.18(8) . .
N2 Yb1 Cl2 Yb2 -46.5(3) . .
Cl3 Yb1 Cl2 Yb2 37.23(3) . .
Cl1 Yb1 Cl2 Yb2 -40.49(3) . .
C18 Yb1 Cl2 Yb2 0.17(16) . .
C6 Yb1 Cl2 Yb2 -134.32(8) . .
N3 Yb2 Cl3 Yb1 141.60(9) . .
N4 Yb2 Cl3 Yb1 -167.3(10) . .
O2 Yb2 Cl3 Yb1 -127.72(7) . .
Cl2 Yb2 Cl3 Yb1 38.79(3) . .
Cl1 Yb2 Cl3 Yb1 -41.78(3) . .
O1 Yb1 Cl3 Yb2 -133.53(8) . .
N1 Yb1 Cl3 Yb2 22.1(5) . .
N2 Yb1 Cl3 Yb2 127.98(8) . .
Cl2 Yb1 Cl3 Yb2 -36.99(3) . .
Cl1 Yb1 Cl3 Yb2 39.97(3) . .
C18 Yb1 Cl3 Yb2 123.61(8) . .
C6 Yb1 Cl3 Yb2 -20.81(15) . .
N1 Yb1 O1 C59 160.9(19) . .
N2 Yb1 O1 C59 78.5(19) . .
Cl3 Yb1 O1 C59 -23.2(19) . .
Cl2 Yb1 O1 C59 -100.0(19) . .
Cl1 Yb1 O1 C59 -49(2) . .
C18 Yb1 O1 C59 54.1(19) . .
C6 Yb1 O1 C59 -174.8(19) . .
Yb2 Yb1 O1 C59 -60(2) . .
N3 Yb2 O2 C70 141.6(3) . .
N4 Yb2 O2 C70 -136.9(3) . .
Cl2 Yb2 O2 C70 3.7(5) . .
Cl3 Yb2 O2 C70 46.0(3) . .
Cl1 Yb2 O2 C70 -33.7(3) . .
Yb1 Yb2 O2 C70 7.1(3) . .
N3 Yb2 O2 C67 -39.4(3) . .
N4 Yb2 O2 C67 42.1(3) . .
Cl2 Yb2 O2 C67 -177.3(3) . .
Cl3 Yb2 O2 C67 -135.0(3) . .
Cl1 Yb2 O2 C67 145.3(3) . .
Yb1 Yb2 O2 C67 -174.0(3) . .
O1 Yb1 N1 C2 -73.0(3) . .
N2 Yb1 N1 C2 24.0(3) . .
Cl3 Yb1 N1 C2 131.6(4) . .
Cl2 Yb1 N1 C2 -170.9(3) . .
Cl1 Yb1 N1 C2 114.3(3) . .
C18 Yb1 N1 C2 32.5(3) . .
C6 Yb1 N1 C2 -170.6(5) . .
Yb2 Yb1 N1 C2 150.7(3) . .
O1 Yb1 N1 C6 97.7(3) . .
N2 Yb1 N1 C6 -165.3(3) . .
Cl3 Yb1 N1 C6 -57.8(6) . .
Cl2 Yb1 N1 C6 -0.3(2) . .
Cl1 Yb1 N1 C6 -75.1(2) . .
C18 Yb1 N1 C6 -156.9(2) . .
Yb2 Yb1 N1 C6 -38.7(3) . .
O1 Yb1 N2 C4 69.5(3) . .
N1 Yb1 N2 C4 -26.4(3) . .
Cl3 Yb1 N2 C4 163.2(3) . .
Cl2 Yb1 N2 C4 -116.3(4) . .
Cl1 Yb1 N2 C4 -122.0(3) . .
C18 Yb1 N2 C4 173.5(5) . .
C6 Yb1 N2 C4 -32.6(3) . .
Yb2 Yb1 N2 C4 -154.4(3) . .
O1 Yb1 N2 C18 -104.0(3) . .
N1 Yb1 N2 C18 160.0(3) . .
Cl3 Yb1 N2 C18 -10.3(3) . .
Cl2 Yb1 N2 C18 70.2(4) . .
Cl1 Yb1 N2 C18 64.4(3) . .
C6 Yb1 N2 C18 153.9(2) . .
Yb2 Yb1 N2 C18 32.1(3) . .
N4 Yb2 N3 C31 -24.6(3) . .
O2 Yb2 N3 C31 68.0(3) . .
Cl2 Yb2 N3 C31 -125.7(3) . .
Cl3 Yb2 N3 C31 151.9(3) . .
Cl1 Yb2 N3 C31 118.6(7) . .
Yb1 Yb2 N3 C31 -171.4(3) . .
N4 Yb2 N3 C35 155.2(3) . .
O2 Yb2 N3 C35 -112.3(3) . .
Cl2 Yb2 N3 C35 54.1(3) . .
Cl3 Yb2 N3 C35 -28.3(3) . .
Cl1 Yb2 N3 C35 -61.7(10) . .
Yb1 Yb2 N3 C35 8.3(3) . .
N3 Yb2 N4 C33 23.9(3) . .
O2 Yb2 N4 C33 -67.0(3) . .
Cl2 Yb2 N4 C33 125.9(3) . .
Cl3 Yb2 N4 C33 -27.7(12) . .
Cl1 Yb2 N4 C33 -152.4(3) . .
Yb1 Yb2 N4 C33 166.1(2) . .
N3 Yb2 N4 C47 -158.4(3) . .
O2 Yb2 N4 C47 110.7(3) . .
Cl2 Yb2 N4 C47 -56.4(3) . .
Cl3 Yb2 N4 C47 150.1(9) . .
Cl1 Yb2 N4 C47 25.4(3) . .
Yb1 Yb2 N4 C47 -16.2(3) . .
C6 N1 C2 C3 175.9(4) . .
Yb1 N1 C2 C3 -13.7(5) . .
C6 N1 C2 C1 -4.7(5) . .
Yb1 N1 C2 C1 165.8(3) . .
N1 C2 C3 C4 -8.5(7) . .
C1 C2 C3 C4 172.1(4) . .
C18 N2 C4 C3 -168.2(4) . .
Yb1 N2 C4 C3 18.7(6) . .
C18 N2 C4 C5 14.2(6) . .
Yb1 N2 C4 C5 -159.0(3) . .
C2 C3 C4 N2 5.5(7) . .
C2 C3 C4 C5 -176.7(4) . .
C2 N1 C6 C7 89.9(5) . .
Yb1 N1 C6 C7 -81.6(4) . .
C2 N1 C6 C11 -91.8(4) . .
Yb1 N1 C6 C11 96.7(3) . .
C2 N1 C6 Yb1 171.5(4) . .
O1 Yb1 C6 C7 30.5(3) . .
N1 Yb1 C6 C7 116.4(4) . .
N2 Yb1 C6 C7 131.4(3) . .
Cl3 Yb1 C6 C7 -80.3(3) . .
Cl2 Yb1 C6 C7 -63.9(2) . .
Cl1 Yb1 C6 C7 -137.7(3) . .
C18 Yb1 C6 C7 144.5(2) . .
Yb2 Yb1 C6 C7 -95.4(3) . .
O1 Yb1 C6 C11 169.1(3) . .
N1 Yb1 C6 C11 -105.0(4) . .
N2 Yb1 C6 C11 -90.0(3) . .
Cl3 Yb1 C6 C11 58.3(3) . .
Cl2 Yb1 C6 C11 74.7(3) . .
Cl1 Yb1 C6 C11 0.9(3) . .
C18 Yb1 C6 C11 -76.8(3) . .
Yb2 Yb1 C6 C11 43.2(3) . .
O1 Yb1 C6 N1 -85.9(3) . .
N2 Yb1 C6 N1 15.0(3) . .
Cl3 Yb1 C6 N1 163.3(2) . .
Cl2 Yb1 C6 N1 179.7(3) . .
Cl1 Yb1 C6 N1 105.9(2) . .
C18 Yb1 C6 N1 28.2(3) . .
Yb2 Yb1 C6 N1 148.2(2) . .
C11 C6 C7 C8 -1.0(6) . .
N1 C6 C7 C8 177.3(4) . .
Yb1 C6 C7 C8 135.1(3) . .
C11 C6 C7 C12 177.6(4) . .
N1 C6 C7 C12 -4.1(6) . .
Yb1 C6 C7 C12 -46.3(5) . .
C6 C7 C8 C9 0.5(7) . .
C12 C7 C8 C9 -178.1(4) . .
C7 C8 C9 C10 0.4(7) . .
C8 C9 C10 C11 -0.8(7) . .
C9 C10 C11 C6 0.3(6) . .
C9 C10 C11 C15 179.6(4) . .
C7 C6 C11 C10 0.5(6) . .
N1 C6 C11 C10 -177.8(3) . .
Yb1 C6 C11 C10 -132.2(3) . .
C7 C6 C11 C15 -178.7(4) . .
N1 C6 C11 C15 3.0(5) . .
Yb1 C6 C11 C15 48.5(4) . .
C8 C7 C12 C13 -59.5(5) . .
C6 C7 C12 C13 122.0(5) . .
C8 C7 C12 C14 63.5(6) . .
C6 C7 C12 C14 -115.1(5) . .
C10 C11 C15 C16 42.8(5) . .
C6 C11 C15 C16 -138.0(4) . .
C10 C11 C15 C17 -80.5(5) . .
C6 C11 C15 C17 98.7(5) . .
C4 N2 C18 C23 -100.6(5) . .
Yb1 N2 C18 C23 73.3(4) . .
C4 N2 C18 C19 84.5(5) . .
Yb1 N2 C18 C19 -101.6(4) . .
C4 N2 C18 Yb1 -173.9(5) . .
O1 Yb1 C18 C23 -41.8(3) . .
N1 Yb1 C18 C23 -142.7(3) . .
N2 Yb1 C18 C23 -122.3(4) . .
Cl3 Yb1 C18 C23 47.4(2) . .
Cl2 Yb1 C18 C23 84.4(3) . .
Cl1 Yb1 C18 C23 123.8(3) . .
C6 Yb1 C18 C23 -154.2(2) . .
Yb2 Yb1 C18 C23 84.5(3) . .
O1 Yb1 C18 C19 -177.5(3) . .
N1 Yb1 C18 C19 81.6(3) . .
N2 Yb1 C18 C19 102.0(4) . .
Cl3 Yb1 C18 C19 -88.4(3) . .
Cl2 Yb1 C18 C19 -51.4(4) . .
Cl1 Yb1 C18 C19 -11.9(3) . .
C6 Yb1 C18 C19 70.1(3) . .
Yb2 Yb1 C18 C19 -51.3(3) . .
O1 Yb1 C18 N2 80.5(3) . .
N1 Yb1 C18 N2 -20.4(3) . .
Cl3 Yb1 C18 N2 169.6(3) . .
Cl2 Yb1 C18 N2 -153.4(2) . .
Cl1 Yb1 C18 N2 -113.9(3) . .
C6 Yb1 C18 N2 -31.9(3) . .
Yb2 Yb1 C18 N2 -153.3(2) . .
C23 C18 C19 C20 -3.9(6) . .
N2 C18 C19 C20 170.9(4) . .
Yb1 C18 C19 C20 123.4(3) . .
C23 C18 C19 C24 172.6(4) . .
N2 C18 C19 C24 -12.6(6) . .
Yb1 C18 C19 C24 -60.1(5) . .
C18 C19 C20 C21 0.2(6) . .
C24 C19 C20 C21 -176.4(4) . .
C19 C20 C21 C22 2.7(7) . .
C20 C21 C22 C23 -1.9(7) . .
C21 C22 C23 C18 -1.7(7) . .
C21 C22 C23 C27 175.2(4) . .
C19 C18 C23 C22 4.6(6) . .
N2 C18 C23 C22 -170.0(4) . .
Yb1 C18 C23 C22 -129.5(4) . .
C19 C18 C23 C27 -172.2(4) . .
N2 C18 C23 C27 13.1(6) . .
Yb1 C18 C23 C27 53.7(4) . .
C20 C19 C24 C25 -43.1(6) . .
C18 C19 C24 C25 140.5(4) . .
C20 C19 C24 C26 78.9(5) . .
C18 C19 C24 C26 -97.5(5) . .
C22 C23 C27 C29 -76.7(5) . .
C18 C23 C27 C29 100.1(5) . .
C22 C23 C27 C28 47.0(6) . .
C18 C23 C27 C28 -136.2(4) . .
C35 N3 C31 C32 -166.9(4) . .
Yb2 N3 C31 C32 12.9(6) . .
C35 N3 C31 C30 10.5(6) . .
Yb2 N3 C31 C30 -169.7(3) . .
N3 C31 C32 C33 14.4(7) . .
C30 C31 C32 C33 -163.2(4) . .
C47 N4 C33 C32 170.8(4) . .
Yb2 N4 C33 C32 -11.3(5) . .
C47 N4 C33 C34 -6.8(5) . .
Yb2 N4 C33 C34 171.0(3) . .
C31 C32 C33 N4 -15.2(7) . .
C31 C32 C33 C34 162.6(4) . .
C31 N3 C35 C36 86.0(5) . .
Yb2 N3 C35 C36 -93.7(4) . .
C31 N3 C35 C40 -93.0(5) . .
Yb2 N3 C35 C40 87.3(4) . .
C40 C35 C36 C37 5.1(6) . .
N3 C35 C36 C37 -173.9(4) . .
C40 C35 C36 C41 -174.2(4) . .
N3 C35 C36 C41 6.8(6) . .
C35 C36 C37 C38 -1.6(6) . .
C41 C36 C37 C38 177.7(4) . .
C36 C37 C38 C39 -3.1(7) . .
C37 C38 C39 C40 4.4(7) . .
C38 C39 C40 C35 -1.0(6) . .
C38 C39 C40 C44 179.6(4) . .
C36 C35 C40 C39 -3.8(6) . .
N3 C35 C40 C39 175.1(4) . .
C36 C35 C40 C44 175.6(4) . .
N3 C35 C40 C44 -5.5(6) . .
C37 C36 C41 C43 -36.1(6) . .
C35 C36 C41 C43 143.3(4) . .
C37 C36 C41 C42 89.6(5) . .
C35 C36 C41 C42 -91.1(5) . .
C39 C40 C44 C45 38.9(6) . .
C35 C40 C44 C45 -140.5(4) . .
C39 C40 C44 C46 -84.8(5) . .
C35 C40 C44 C46 95.8(5) . .
C33 N4 C47 C48 91.1(4) . .
Yb2 N4 C47 C48 -86.9(4) . .
C33 N4 C47 C52 -86.1(4) . .
Yb2 N4 C47 C52 95.9(3) . .
C52 C47 C48 C49 6.7(6) . .
N4 C47 C48 C49 -170.4(3) . .
C52 C47 C48 C53 -174.1(4) . .
N4 C47 C48 C53 8.8(5) . .
C47 C48 C49 C50 -2.6(6) . .
C53 C48 C49 C50 178.2(4) . .
C48 C49 C50 C51 -2.6(7) . .
C49 C50 C51 C52 3.9(7) . .
C50 C51 C52 C47 0.1(6) . .
C50 C51 C52 C56 179.2(4) . .
C48 C47 C52 C51 -5.5(6) . .
N4 C47 C52 C51 171.6(3) . .
C48 C47 C52 C56 175.4(4) . .
N4 C47 C52 C56 -7.4(5) . .
C47 C48 C53 C54 138.3(4) . .
C49 C48 C53 C54 -42.5(5) . .
C47 C48 C53 C55 -96.8(5) . .
C49 C48 C53 C55 82.4(5) . .
C51 C52 C56 C57 49.9(5) . .
C47 C52 C56 C57 -131.0(4) . .
C51 C52 C56 C58 -74.2(5) . .
C47 C52 C56 C58 104.9(4) . .
Yb1 O1 C59 C64 64(2) . .
Yb1 O1 C59 C60 -116.4(19) . .
O1 C59 C60 C61 178.6(4) . .
C64 C59 C60 C61 -1.8(6) . .
O1 C59 C60 C65 -1.0(6) . .
C64 C59 C60 C65 178.6(4) . .
C59 C60 C61 C62 2.0(6) . .
C65 C60 C61 C62 -178.4(4) . .
C60 C61 C62 C63 -1.1(7) . .
C61 C62 C63 C64 0.0(7) . .
C62 C63 C64 C59 0.2(7) . .
C62 C63 C64 C66 -179.4(4) . .
O1 C59 C64 C63 -179.7(4) . .
C60 C59 C64 C63 0.7(6) . .
O1 C59 C64 C66 -0.1(6) . .
C60 C59 C64 C66 -179.7(4) . .
C70 O2 C67 C68 -14.6(6) . .
Yb2 O2 C67 C68 166.3(4) . .
O2 C67 C68 C69 -7.4(7) . .
C67 C68 C69 C70 25.8(7) . .
C67 O2 C70 C69 30.7(5) . .
Yb2 O2 C70 C69 -150.2(3) . .
C68 C69 C70 O2 -34.3(6) . .
C74 C71 C72 C76 176(4) 3_666 3_666
C75 C71 C72 C76 175(4) 3_666 3_666
C76 C71 C72 C76 0(3) . 3_666
C73 C71 C72 C76 2(4) 3_666 3_666
C77 C71 C72 C76 -178(2) . 3_666
C72 C71 C72 C76 0(2) 3_666 3_666
C74 C71 C72 C75 1(4) 3_666 3_666
C76 C71 C72 C75 -175(2) . 3_666
C73 C71 C72 C75 -173(3) 3_666 3_666
C77 C71 C72 C75 7(2) . 3_666
C76 C71 C72 C75 -175(4) 3_666 3_666
C72 C71 C72 C75 -175(2) 3_666 3_666
C74 C71 C72 C73 177(3) 3_666 .
C75 C71 C72 C73 176(3) 3_666 .
C76 C71 C72 C73 1(2) . .
C73 C71 C72 C73 3(4) 3_666 .
C77 C71 C72 C73 -177.2(14) . .
C76 C71 C72 C73 1.2(18) 3_666 .
C72 C71 C72 C73 1.2(14) 3_666 .
C74 C71 C72 C71 176(4) 3_666 3_666
C75 C71 C72 C71 175(2) 3_666 3_666
C76 C71 C72 C71 0.0(11) . 3_666
C73 C71 C72 C71 2(2) 3_666 3_666
C77 C71 C72 C71 -178.4(17) . 3_666
C76 C71 C72 C71 0(2) 3_666 3_666
C72 C71 C72 C71 0.0 3_666 3_666
C75 C72 C73 C76 12(11) 3_666 3_666
C71 C72 C73 C76 -5(7) . 3_666
C71 C72 C73 C76 -3(8) 3_666 3_666
C76 C72 C73 C74 5(8) 3_666 .
C75 C72 C73 C74 16(12) 3_666 .
C71 C72 C73 C74 0(2) . .
C71 C72 C73 C74 1.3(14) 3_666 .
C76 C72 C73 C71 3(8) 3_666 3_666
C75 C72 C73 C71 15(12) 3_666 3_666
C71 C72 C73 C71 -1.6(19) . 3_666
C76 C73 C74 C77 -167(5) 3_666 3_666
C72 C73 C74 C77 -168(5) . 3_666
C71 C73 C74 C77 -166(7) 3_666 3_666
C76 C73 C74 C71 -1(3) 3_666 3_666
C72 C73 C74 C71 -2(2) . 3_666
C76 C73 C74 C75 2(3) 3_666 .
C72 C73 C74 C75 1(2) . .
C71 C73 C74 C75 2.8(13) 3_666 .
C72 C73 C74 C76 -0.9(14) . 3_666
C71 C73 C74 C76 1(3) 3_666 3_666
C77 C74 C75 C72 169(3) 3_666 3_666
C71 C74 C75 C72 -1(3) 3_666 3_666
C73 C74 C75 C72 -5(4) . 3_666
C76 C74 C75 C72 -4(3) 3_666 3_666
C77 C74 C75 C71 169(4) 3_666 3_666
C73 C74 C75 C71 -4.1(18) . 3_666
C76 C74 C75 C71 -3.4(18) 3_666 3_666
C77 C74 C75 C76 171(3) 3_666 .
C71 C74 C75 C76 2(3) 3_666 .
C73 C74 C75 C76 -2(2) . .
C76 C74 C75 C76 -1.4(18) 3_666 .
C71 C74 C75 C77 -169(4) 3_666 3_666
C73 C74 C75 C77 -173(4) . 3_666
C76 C74 C75 C77 -173(3) 3_666 3_666
C74 C71 C76 C72 -177(3) 3_666 3_666
C75 C71 C76 C72 -8(6) 3_666 3_666
C72 C71 C76 C72 0(4) . 3_666
C73 C71 C76 C72 -178(4) 3_666 3_666
C77 C71 C76 C72 178(3) . 3_666
C76 C71 C76 C72 0(3) 3_666 3_666
C74 C71 C76 C73 1(3) 3_666 3_666
C75 C71 C76 C73 171(4) 3_666 3_666
C72 C71 C76 C73 178.2(17) . 3_666
C77 C71 C76 C73 -3(2) . 3_666
C76 C71 C76 C73 178.2(19) 3_666 3_666
C72 C71 C76 C73 178(4) 3_666 3_666
C74 C71 C76 C75 -179.3(19) 3_666 .
C75 C71 C76 C75 -10(5) 3_666 .
C72 C71 C76 C75 -2(2) . .
C73 C71 C76 C75 179(2) 3_666 .
C77 C71 C76 C75 176.1(13) . .
C76 C71 C76 C75 -2.3(12) 3_666 .
C72 C71 C76 C75 -2(2) 3_666 .
C74 C71 C76 C71 -177(2) 3_666 3_666
C75 C71 C76 C71 -8(4) 3_666 3_666
C72 C71 C76 C71 0.0(12) . 3_666
C73 C71 C76 C71 -178.2(19) 3_666 3_666
C77 C71 C76 C71 178.4(17) . 3_666
C76 C71 C76 C71 0.000(1) 3_666 3_666
C72 C71 C76 C71 0(3) 3_666 3_666
C75 C71 C76 C74 169(6) 3_666 3_666
C72 C71 C76 C74 177(3) . 3_666
C73 C71 C76 C74 -1(3) 3_666 3_666
C77 C71 C76 C74 -5(2) . 3_666
C76 C71 C76 C74 177(2) 3_666 3_666
C72 C71 C76 C74 177(3) 3_666 3_666
C71 C75 C76 C72 -168(8) 3_666 3_666
C74 C75 C76 C72 -169(8) . 3_666
C77 C75 C76 C72 -161(9) 3_666 3_666
C72 C75 C76 C73 -11(10) 3_666 3_666
C71 C75 C76 C73 -179(100) 3_666 3_666
C74 C75 C76 C73 180(100) . 3_666
C77 C75 C76 C73 -172(10) 3_666 3_666
C72 C75 C76 C71 172(8) 3_666 .
C71 C75 C76 C71 4(2) 3_666 .
C74 C75 C76 C71 3(2) . .
C77 C75 C76 C71 11(3) 3_666 .
C72 C75 C76 C71 168(8) 3_666 3_666
C74 C75 C76 C71 -1.2(15) . 3_666
C77 C75 C76 C71 7(2) 3_666 3_666
C72 C75 C76 C74 171(9) 3_666 3_666
C71 C75 C76 C74 4(2) 3_666 3_666
C74 C75 C76 C74 2(3) . 3_666
C77 C75 C76 C74 10(4) 3_666 3_666
C75 C71 C77 C74 -164(6) 3_666 3_666
C72 C71 C77 C74 -168(6) . 3_666
C76 C71 C77 C74 13(6) . 3_666
C73 C71 C77 C74 12(6) 3_666 3_666
C76 C71 C77 C74 -169(6) 3_666 3_666
C72 C71 C77 C74 14(6) 3_666 3_666
C74 C71 C77 C75 164(6) 3_666 3_666
C72 C71 C77 C75 -4.1(13) . 3_666
C76 C71 C77 C75 177(2) . 3_666
C73 C71 C77 C75 175.7(18) 3_666 3_666
C76 C71 C77 C75 -5.0(16) 3_666 3_666
C72 C71 C77 C75 178(2) 3_666 3_666
C78 C78 C79 C83 -180(4) 3_567 3_567
C79 C78 C79 C83 -180(4) 3_567 3_567
C84 C78 C79 C83 4(3) . 3_567
C82 C78 C79 C83 1(3) 3_567 3_567
C80 C78 C79 C83 30(10) 3_567 3_567
C83 C78 C79 C83 -180(3) . 3_567
C81 C78 C79 C83 2(3) 3_567 3_567
C83 C78 C79 C78 180(4) 3_567 3_567
C79 C78 C79 C78 0.000(7) 3_567 3_567
C84 C78 C79 C78 -176(3) . 3_567
C82 C78 C79 C78 -179(2) 3_567 3_567
C80 C78 C79 C78 -150(11) 3_567 3_567
C83 C78 C79 C78 0.0(11) . 3_567
C81 C78 C79 C78 -178(3) 3_567 3_567
C78 C78 C79 C80 -5(2) 3_567 .
C83 C78 C79 C80 175(3) 3_567 .
C79 C78 C79 C80 -5(2) 3_567 .
C84 C78 C79 C80 178.6(17) . .
C82 C78 C79 C80 175.7(13) 3_567 .
C80 C78 C79 C80 -155(9) 3_567 .
C83 C78 C79 C80 -5(2) . .
C81 C78 C79 C80 176(2) 3_567 .
C78 C78 C79 C82 179(2) 3_567 3_567
C83 C78 C79 C82 -1(3) 3_567 3_567
C79 C78 C79 C82 179(2) 3_567 3_567
C84 C78 C79 C82 2.9(15) . 3_567
C80 C78 C79 C82 29(9) 3_567 3_567
C83 C78 C79 C82 178.8(16) . 3_567
C81 C78 C79 C82 0.3(18) 3_567 3_567
C83 C79 C80 C84 32(16) 3_567 3_567
C78 C79 C80 C84 3(2) 3_567 3_567
C78 C79 C80 C84 7(2) . 3_567
C82 C79 C80 C84 24(7) 3_567 3_567
C83 C79 C80 C81 36(17) 3_567 .
C78 C79 C80 C81 7(3) 3_567 .
C78 C79 C80 C81 11(3) . .
C82 C79 C80 C81 28(8) 3_567 .
C83 C79 C80 C78 29(15) 3_567 3_567
C78 C79 C80 C78 4.3(17) . 3_567
C82 C79 C80 C78 21(6) 3_567 3_567
C78 C79 C80 C83 -29(15) 3_567 3_567
C78 C79 C80 C83 -25(15) . 3_567
C82 C79 C80 C83 -8(11) 3_567 3_567
C79 C80 C81 C84 -15(11) . 3_567
C78 C80 C81 C84 -9(9) 3_567 3_567
C83 C80 C81 C84 -12(11) 3_567 3_567
C84 C80 C81 C82 5(8) 3_567 .
C79 C80 C81 C82 -10(4) . .
C78 C80 C81 C82 -4(2) 3_567 .
C83 C80 C81 C82 -8(4) 3_567 .
C84 C80 C81 C78 9(9) 3_567 3_567
C79 C80 C81 C78 -6(2) . 3_567
C83 C80 C81 C78 -3(2) 3_567 3_567
C80 C81 C82 C84 -4(6) . 3_567
C78 C81 C82 C84 -8(8) 3_567 3_567
C84 C81 C82 C83 8(10) 3_567 .
C80 C81 C82 C83 4(4) . .
C78 C81 C82 C83 0(2) 3_567 .
C84 C81 C82 C78 8(8) 3_567 3_567
C80 C81 C82 C78 4(2) . 3_567
C84 C81 C82 C79 8(10) 3_567 3_567
C80 C81 C82 C79 4(4) . 3_567
C78 C81 C82 C79 0(2) 3_567 3_567
C84 C82 C83 C79 -26(64) 3_567 3_567
C78 C82 C83 C79 -28(63) 3_567 3_567
C81 C82 C83 C79 -28(64) . 3_567
C84 C82 C83 C78 2.4(17) 3_567 3_567
C81 C82 C83 C78 0(3) . 3_567
C79 C82 C83 C78 28(63) 3_567 3_567
C84 C82 C83 C78 1(2) 3_567 .
C78 C82 C83 C78 -1.2(17) 3_567 .
C81 C82 C83 C78 -1(3) . .
C79 C82 C83 C78 27(63) 3_567 .
C84 C82 C83 C80 15(8) 3_567 3_567
C78 C82 C83 C80 13(7) 3_567 3_567
C81 C82 C83 C80 13(8) . 3_567
C79 C82 C83 C80 41(59) 3_567 3_567
C78 C78 C83 C79 180(3) 3_567 3_567
C83 C78 C83 C79 180(3) 3_567 3_567
C84 C78 C83 C79 -4(3) . 3_567
C82 C78 C83 C79 -9(12) 3_567 3_567
C80 C78 C83 C79 -4(2) 3_567 3_567
C79 C78 C83 C79 180(2) . 3_567
C81 C78 C83 C79 -1(3) 3_567 3_567
C83 C78 C83 C78 0.000(7) 3_567 3_567
C79 C78 C83 C78 -180(3) 3_567 3_567
C84 C78 C83 C78 176(3) . 3_567
C82 C78 C83 C78 171(12) 3_567 3_567
C80 C78 C83 C78 176(2) 3_567 3_567
C79 C78 C83 C78 0.0(11) . 3_567
C81 C78 C83 C78 179(3) 3_567 3_567
C78 C78 C83 C82 1(2) 3_567 .
C83 C78 C83 C82 1(2) 3_567 .
C79 C78 C83 C82 -179(3) 3_567 .
C84 C78 C83 C82 177.8(16) . .
C82 C78 C83 C82 173(10) 3_567 .
C80 C78 C83 C82 177.1(13) 3_567 .
C79 C78 C83 C82 1(2) . .
C81 C78 C83 C82 -180.0(19) 3_567 .
C78 C78 C83 C80 -176(2) 3_567 3_567
C83 C78 C83 C80 -176(2) 3_567 3_567
C79 C78 C83 C80 4(2) 3_567 3_567
C84 C78 C83 C80 0.6(14) . 3_567
C82 C78 C83 C80 -4(11) 3_567 3_567
C79 C78 C83 C80 -175.7(17) . 3_567
C81 C78 C83 C80 2.9(17) 3_567 3_567
C78 C78 C84 C81 168(33) 3_567 3_567
C83 C78 C84 C81 -48(34) 3_567 3_567
C79 C78 C84 C81 134(33) 3_567 3_567
C82 C78 C84 C81 -46(33) 3_567 3_567
C80 C78 C84 C81 136(34) 3_567 3_567
C83 C78 C84 C81 135(33) . 3_567
C79 C78 C84 C81 -49(34) . 3_567
C78 C78 C84 C80 32(24) 3_567 3_567
C83 C78 C84 C80 176.2(18) 3_567 3_567
C79 C78 C84 C80 -2.2(16) 3_567 3_567
C82 C78 C84 C80 178.3(19) 3_567 3_567
C83 C78 C84 C80 -0.8(19) . 3_567
C79 C78 C84 C80 174.8(19) . 3_567
C81 C78 C84 C80 -136(34) 3_567 3_567
C78 C78 C84 C82 -147(25) 3_567 3_567
C83 C78 C84 C82 -2.1(15) 3_567 3_567
C79 C78 C84 C82 179.5(15) 3_567 3_567
C80 C78 C84 C82 -178.3(19) 3_567 3_567
C83 C78 C84 C82 -179.2(16) . 3_567
C79 C78 C84 C82 -3.5(18) . 3_567
C81 C78 C84 C82 46(33) 3_567 3_567
